data_7034499
loop_
_publ_author_name
'Dinca, Alina S.'
'Shova, Sergiu'
'Ion, Adrian E.'
'Maxim, Catalin'
'Lloret, Francesc'
'Julve, Miguel'
'Andruh, Marius'

_publ_section_title
;
 Ascorbic acid decomposition into oxalate ions: a simple synthetic route
 towards oxalato-bridged heterometallic 3d-4f clusters.
;
_journal_issue 16
_journal_name_full 'Dalton transactions (Cambridge, England : 2003)'
_journal_page_first 7148
_journal_page_last 7151
_journal_paper_doi 10.1039/c5dt00778j
_journal_volume 44
_journal_year 2015
_chemical_formula_moiety 'C148 H165 Dy6 N12 Ni6 O66, C2 H3 N, 2.7(H2 O)'
_chemical_formula_sum 'C150 H173.4 Dy6 N13 Ni6 O68.7'
_chemical_formula_weight 4584.88
_chemical_name_systematic
;
 ? 
;
_space_group_crystal_system monoclinic
_space_group_IT_number 14
_space_group_name_Hall '-P 2yn'
_space_group_name_H-M_alt 'P 1 21/n 1'
_symmetry_space_group_name_Hall '-P 2yn'
_symmetry_space_group_name_H-M 'P 1 21/n 1'
_atom_sites_solution_hydrogens geom
_atom_sites_solution_primary direct
_atom_sites_solution_secondary difmap
_audit_creation_date 2015-03-15
_audit_creation_method
;
Olex2 1.2
(compiled 2015.01.26 svn.r3150 for OlexSys, GUI svn.r4998)
;
_audit_update_record
;
2015-03-19 deposited with the CCDC.
2015-03-20 downloaded from the CCDC.
;
_cell_angle_alpha 90.00
_cell_angle_beta 93.399(3)
_cell_angle_gamma 90.00
_cell_formula_units_Z 2
_cell_length_a 15.1001(6)
_cell_length_b 27.9469(9)
_cell_length_c 25.5495(7)
_cell_measurement_reflns_used 7923
_cell_measurement_temperature 173.05(10)
_cell_measurement_theta_max 23.0310
_cell_measurement_theta_min 1.5560
_cell_volume 10762.9(6)
_computing_cell_refinement
;
CrysAlisPro, Agilent Technologies,
Version 1.171.36.32 (release 02-08-2013 CrysAlis171 .NET)
(compiled Aug  2 2013,16:46:58)
;
_computing_data_collection
;
CrysAlisPro, Agilent Technologies,
Version 1.171.36.32 (release 02-08-2013 CrysAlis171 .NET)
(compiled Aug  2 2013,16:46:58)
;
_computing_data_reduction
;
CrysAlisPro, Agilent Technologies,
Version 1.171.36.32 (release 02-08-2013 CrysAlis171 .NET)
(compiled Aug  2 2013,16:46:58)
;
_computing_molecular_graphics 'Olex2 (Dolomanov et al., 2009)'
_computing_publication_material 'Olex2 (Dolomanov et al., 2009)'
_computing_structure_refinement 'ShelXL (Sheldrick, 2008)'
_computing_structure_solution 'SIR2004 (Burla et al., 2007)'
_diffrn_ambient_temperature 173.05(10)
_diffrn_detector_area_resol_mean 16.1593
_diffrn_measured_fraction_theta_full 0.994
_diffrn_measured_fraction_theta_max 0.994
_diffrn_measurement_details
;
  1 omega  -13.00   17.00   1.0000   80.0000
omega____ theta____ kappa____ phi______ frames
    -      -17.0127  -99.0000   30.0000 30

  2 omega  -93.00  -45.00   1.0000   80.0000
omega____ theta____ kappa____ phi______ frames
    -      -17.0127 -178.0000  -60.0000 48

  3 omega   -5.00   89.00   1.0000   80.0000
omega____ theta____ kappa____ phi______ frames
    -       19.5127   19.0000   60.0000 94

  4 omega  -11.00   39.00   1.0000   80.0000
omega____ theta____ kappa____ phi______ frames
    -       19.5127   77.0000 -150.0000 50

  5 omega  -22.00   37.00   1.0000   80.0000
omega____ theta____ kappa____ phi______ frames
    -       19.5127  -57.0000 -150.0000 59
;
_diffrn_measurement_device_type 'Xcalibur, Eos'
_diffrn_measurement_method '\w scans'
_diffrn_orient_matrix_UB_11 0.0145873000
_diffrn_orient_matrix_UB_12 0.0240924000
_diffrn_orient_matrix_UB_13 -0.0005460000
_diffrn_orient_matrix_UB_21 0.0447440000
_diffrn_orient_matrix_UB_22 -0.0078703000
_diffrn_orient_matrix_UB_23 0.0025093000
_diffrn_orient_matrix_UB_31 0.0009763000
_diffrn_orient_matrix_UB_32 -0.0012013000
_diffrn_orient_matrix_UB_33 -0.0276892000
_diffrn_radiation_monochromator graphite
_diffrn_radiation_type MoK\a
_diffrn_radiation_wavelength 0.71073
_diffrn_reflns_av_R_equivalents 0.1049
_diffrn_reflns_av_unetI/netI 0.2222
_diffrn_reflns_limit_h_max 20
_diffrn_reflns_limit_h_min -20
_diffrn_reflns_limit_k_max 35
_diffrn_reflns_limit_k_min -37
_diffrn_reflns_limit_l_max 34
_diffrn_reflns_limit_l_min -32
_diffrn_reflns_number 62652
_diffrn_reflns_theta_full 24.71
_diffrn_reflns_theta_max 24.71
_diffrn_reflns_theta_min 2.67
_diffrn_source 'Enhance (Mo) X-ray Source'
_exptl_absorpt_coefficient_mu 2.641
_exptl_absorpt_correction_T_max 1.00000
_exptl_absorpt_correction_T_min 0.61427
_exptl_absorpt_correction_type multi-scan
_exptl_absorpt_process_details
;
CrysAlisPro, Agilent Technologies,
Version 1.171.36.32 (release 02-08-2013 CrysAlis171 .NET)
(compiled Aug  2 2013,16:46:58)
Empirical absorption correction using spherical harmonics,
 implemented in SCALE3 ABSPACK scaling algorithm.
;
_exptl_crystal_colour 'clear light colourless'
_exptl_crystal_colour_lustre clear
_exptl_crystal_colour_modifier light
_exptl_crystal_colour_primary colourless
_exptl_crystal_density_diffrn 1.415
_exptl_crystal_density_method 'not measured'
_exptl_crystal_description prism
_exptl_crystal_F_000 4556
_exptl_crystal_size_max 0.2
_exptl_crystal_size_mid 0.1
_exptl_crystal_size_min 0.1
_refine_diff_density_max 1.750
_refine_diff_density_min -1.288
_refine_diff_density_rms 0.137
_refine_ls_extinction_method none
_refine_ls_goodness_of_fit_ref 1.005
_refine_ls_hydrogen_treatment constr
_refine_ls_matrix_type full
_refine_ls_number_parameters 1101
_refine_ls_number_reflns 18236
_refine_ls_number_restraints 65
_refine_ls_restrained_S_all 1.005
_refine_ls_R_factor_all 0.1337
_refine_ls_R_factor_gt 0.0710
_refine_ls_shift/su_max 0.001
_refine_ls_shift/su_mean 0.000
_refine_ls_structure_factor_coef Fsqd
_refine_ls_weighting_details 'calc w=1/[\s^2^(Fo^2^)+(0.0142P)^2^+0.0000P] where P=(Fo^2^+2Fc^2^)/3'
_refine_ls_weighting_scheme calc
_refine_ls_wR_factor_gt 0.1056
_refine_ls_wR_factor_ref 0.1207
_reflns_number_gt 9333
_reflns_number_total 18236
_reflns_threshold_expression >2sigma(I)
_cod_data_source_file c5dt00778j2.cif
_cod_data_source_block shi_2406_maan
_cod_depositor_comments 'Adding full bibliography for 7034494--7034500.cif.'
_cod_original_cell_volume 10763.0(6)
_cod_original_formula_sum 'C150 H173.40 Dy6 N13 Ni6 O68.70'
_cod_database_code 7034499
_chemical_oxdiff_formula 'C130 H140 Dy6 Ni6 N14 O70'
_chemical_oxdiff_usercomment '_870 DyNi'
_reflns_odcompleteness_completeness 99.94
_reflns_odcompleteness_iscentric 1
_reflns_odcompleteness_theta 26.32
_olex2_refinement_description
;
1. Fixed Uiso
 At 1.2 times of:
  All C(H) groups, {H3WA,H3WB} of O3W, All C(H,H) groups, All C(H,H,H,H) groups
 At 1.5 times of:
  All C(H,H,H) groups, {H1WA,H1WB} of O1W, {H4WA,H4WB} of O4W, {H2WA,H2WB} of
  O2W, {H31A,H31B} of O31
2. Restrained distances
 C76-C77
 1.5 with sigma of 0.1
 N7-C76
 1.18 with sigma of 0.1
 C72-C73 \\sim C75-C74 \\sim C75X-C74 \\sim C70-C71
 with sigma of 0.01
 O31-C70 \\sim O33-C74 \\sim O32-C72
 with sigma of 0.01
3. Uiso/Uaniso restraints and constraints
Uanis(C10) \\sim Ueq, Uanis(C9) \\sim Ueq, Uanis(C11) \\sim Ueq: with sigma of
0.01 and sigma for terminal atoms of 0.02
Uanis(C10) \\sim Ueq, Uanis(C11) \\sim Ueq, Uanis(C4) \\sim Ueq: with sigma of
0.05 and sigma for terminal atoms of 0.02
Uanis(C3) \\sim Ueq, Uanis(C4) \\sim Ueq: with sigma of 0.1 and sigma for
terminal atoms of 0.2
Uanis(C4) \\sim Ueq: with sigma of 0.005 and sigma for terminal atoms of 0.02
Uiso(C75) = Uiso(C75X)
4. Others
 Fixed Sof: H31A(0.5) H31B(0.5) H74C(0.5) H74D(0.5) H74A(0.5) H74B(0.5)
 N7(0.5) O4W(0.25) H4WA(0.25) H4WB(0.25) C75(0.5) H75A(0.5) H75B(0.5) H75C(0.5)
 C75X(0.5) H75D(0.5) H75E(0.5) H75F(0.5) O2W(0.35) H2WA(0.35) H2WB(0.35)
 C77(0.5) H77A(0.5) H77B(0.5) H77C(0.5) C76(0.5) O3W(0.25) H3WA(0.25)
 H3WB(0.25) O1W(0.5) H1WA(0.5) H1WB(0.5) C70(0.5) H70A(0.5) H70B(0.5) C71(0.5)
 H71A(0.5) H71B(0.5) H71C(0.5)
5.a Riding coordinates:
 O31(H31A,H31B), C19(H19A,H19B,H19C), C1(H1A,H1B,H1C), C67(H67A,H67B,H67C),
 C26(H26A,H26B,H26C), C69(H69A,H69B,H69C), C65(H65A,H65B,H65C), C73(H73A,H73B,
 H73C), O4W(H4WA,H4WB), C75(H75A,H75B,H75C), C75X(H75D,H75E,H75F), O2W(H2WA,
 H2WB), O3W(H3WA,H3WB), O1W(H1WA,H1WB), C71(H71A,H71B,H71C)
5.b Secondary CH2 refined with riding coordinates:
 C36(H36A,H36B), C34(H34A,H34B), C55(H55A,H55B), C53(H53A,H53B), C54(H54A,
 H54B), C9(H9A,H9B), C74(H74C,H74D), C74(H74A,H74B), C35(H35A,H35B), C10(H10A,
 H10B), C11(H11A,H11B), C72(H72A,H72B), C70(H70A,H70B)
5.c Aromatic/amide H refined with riding coordinates:
 C47(H47), C37(H37), C48(H48), C30(H30), C40(H40), C15(H15), C49(H49),
 C56(H56), C41(H41), C60(H60), C52(H52), C59(H59), C39(H39), C58(H58), C3(H3),
 C5(H5), C4(H4), C28(H28), C33(H33), C29(H29), C8(H8), C14(H14), C16(H16),
 C12(H12)
5.d Idealised Me refined as rotating group:
 C44(H44A,H44B,H44C), C63(H63A,H63B,H63C), C45(H45A,H45B,H45C), C77(H77A,H77B,
 H77C)
;
_olex2_submission_special_instructions 'No special instructions were received'

loop_
_space_group_symop_id
_space_group_symop_operation_xyz
1 'x, y, z'
2 '-x+1/2, y+1/2, -z+1/2'
3 '-x, -y, -z'
4 'x-1/2, -y-1/2, z-1/2'

loop_
_atom_site_label
_atom_site_type_symbol
_atom_site_fract_x
_atom_site_fract_y
_atom_site_fract_z
_atom_site_U_iso_or_equiv
_atom_site_adp_type
_atom_site_occupancy
_atom_site_calc_flag
_atom_site_disorder_assembly
_atom_site_disorder_group
_atom_site_refinement_flags_posn
_atom_site_refinement_flags_adp
Dy2 Dy 0.23224(3) 0.629388(18) 0.549123(16) 0.04112(15) Uani 1 d . . . .
Dy3 Dy 0.57045(4) 0.357507(19) 0.653530(17) 0.04664(16) Uani 1 d . . . .
Dy1 Dy 0.51794(4) 0.567818(19) 0.715498(17) 0.04704(16) Uani 1 d H . . .
Ni2 Ni 0.00966(9) 0.63696(5) 0.52757(4) 0.0446(4) Uani 1 d . . . .
Ni3 Ni 0.46056(10) 0.28668(5) 0.73379(5) 0.0547(4) Uani 1 d . . . .
Ni1 Ni 0.59074(12) 0.66022(6) 0.78873(6) 0.0755(5) Uani 1 d H . . .
O5 O 0.4152(4) 0.6304(2) 0.6897(2) 0.0435(18) Uani 1 d . . . .
O10 O 0.4965(4) 0.4865(2) 0.7409(2) 0.0476(19) Uani 1 d . . . .
O30 O 0.5710(5) 0.2762(3) 0.6301(2) 0.058(2) Uani 1 d . . . .
O7 O 0.3104(4) 0.5636(2) 0.5887(2) 0.0424(18) Uani 1 d . . . .
O24 O 0.4298(4) 0.4065(2) 0.6171(2) 0.0448(19) Uani 1 d . . . .
O12 O 0.5196(4) 0.4105(3) 0.7198(2) 0.0476(19) Uani 1 d . . . .
O6 O 0.4108(4) 0.5414(2) 0.6518(2) 0.0416(18) Uani 1 d . . . .
O19 O 0.2566(5) 0.5576(2) 0.4831(2) 0.0450(18) Uani 1 d . . . .
O9 O 0.5994(4) 0.5140(3) 0.6647(2) 0.0474(19) Uani 1 d . . . .
O3 O 0.5551(5) 0.6042(3) 0.6224(2) 0.054(2) Uani 1 d H . . .
O8 O 0.3207(4) 0.6544(2) 0.6239(2) 0.0416(18) Uani 1 d . . . .
O13 O 0.3718(4) 0.6382(2) 0.5136(2) 0.0448(18) Uani 1 d . . . .
N3 N -0.0763(6) 0.6921(3) 0.5351(3) 0.048(2) Uani 1 d . . . .
O31 O 0.4797(6) 0.7016(3) 0.7552(3) 0.096(3) Uani 1 d . . D .
H31A H 0.4799 0.7294 0.7688 0.145 Uiso 0.50 d A 2 R .
H31B H 0.4316 0.6874 0.7614 0.145 Uiso 0.50 d A 2 R .
O22 O 0.4304(5) 0.3300(2) 0.6702(2) 0.0492(19) Uani 1 d . . . .
O18 O 0.1121(4) 0.6822(2) 0.5467(2) 0.0395(17) Uani 1 d . . . .
C21 C 0.3610(6) 0.5721(4) 0.6278(3) 0.033(2) Uani 1 d . . . .
O15 O 0.7100(4) 0.3470(2) 0.6156(2) 0.0445(19) Uani 1 d . . . .
C36 C -0.1743(7) 0.5951(4) 0.5121(4) 0.058(3) Uani 1 d . . . .
H36A H -0.1810 0.5870 0.5486 0.069 Uiso 1 calc . . R .
H36B H -0.2099 0.5728 0.4907 0.069 Uiso 1 calc . . R .
C44 C 0.3344(6) 0.5299(4) 0.4785(3) 0.042(3) Uani 1 d . . . .
H44A H 0.3817 0.5430 0.5008 0.063 Uiso 1 calc . . GR .
H44B H 0.3508 0.5303 0.4428 0.063 Uiso 1 calc . . GR .
H44C H 0.3233 0.4975 0.4889 0.063 Uiso 1 calc . . GR .
C57 C 0.6201(8) 0.3071(4) 0.8254(4) 0.054(3) Uani 1 d . . . .
O16 O 0.5558(4) 0.3594(2) 0.5601(2) 0.0462(19) Uani 1 d . . . .
O21 O 0.5847(5) 0.3143(2) 0.7316(2) 0.053(2) Uani 1 d . . . .
O17 O 0.1099(4) 0.5898(2) 0.5152(2) 0.0481(19) Uani 1 d . . . .
O4 O 0.3677(5) 0.5542(3) 0.7618(2) 0.057(2) Uani 1 d H . . .
O25 O 0.6439(5) 0.5518(3) 0.7691(3) 0.074(2) Uani 1 d . . . .
O1 O 0.6022(4) 0.6371(3) 0.7142(2) 0.059(2) Uani 1 d . . . .
N5 N 0.4985(7) 0.2530(3) 0.8025(3) 0.058(3) Uani 1 d . . . .
N6 N 0.3323(7) 0.2659(4) 0.7329(3) 0.067(3) Uani 1 d . . . .
C47 C 0.2759(7) 0.4249(4) 0.6339(3) 0.053(3) Uani 1 d . . . .
H47 H 0.2773 0.4542 0.6169 0.064 Uiso 1 calc . . R .
O28 O 0.1526(5) 0.6075(3) 0.6207(2) 0.053(2) Uani 1 d . . . .
O29 O 0.4965(5) 0.2312(3) 0.6850(3) 0.073(2) Uani 1 d . . . .
O32 O 0.0376(4) 0.6627(2) 0.4483(2) 0.052(2) Uani 1 d . . D .
C37 C -0.0653(6) 0.5560(4) 0.4696(3) 0.040(3) Uani 1 d . . . .
H37 H -0.1139 0.5379 0.4573 0.048 Uiso 1 calc . . R .
N4 N -0.0809(6) 0.5897(3) 0.5005(3) 0.050(2) Uani 1 d . . . .
O23 O 0.7051(5) 0.3784(3) 0.7203(2) 0.054(2) Uani 1 d . . . .
O11 O 0.6121(4) 0.4374(3) 0.6401(2) 0.0475(19) Uani 1 d . . . .
O27 O 0.0045(5) 0.6135(2) 0.6038(2) 0.0470(19) Uani 1 d . . . .
C34 C -0.1710(7) 0.6816(4) 0.5407(4) 0.061(3) Uani 1 d . . . .
H34A H -0.2049 0.7109 0.5354 0.073 Uiso 1 calc . . R .
H34B H -0.1788 0.6707 0.5761 0.073 Uiso 1 calc . . R .
C48 C 0.1986(7) 0.4090(5) 0.6557(4) 0.067(4) Uani 1 d . . . .
H48 H 0.1474 0.4275 0.6529 0.081 Uiso 1 calc . . R .
C55 C 0.4484(9) 0.2106(4) 0.8185(4) 0.072(4) Uani 1 d . . . .
H55A H 0.4657 0.2033 0.8548 0.086 Uiso 1 calc . . R .
H55B H 0.4648 0.1835 0.7974 0.086 Uiso 1 calc . . R .
O2 O 0.4975(5) 0.6076(3) 0.7933(2) 0.060(2) Uani 1 d . . . .
O33 O 0.4306(4) 0.3496(2) 0.7777(2) 0.053(2) Uani 1 d D . D .
C30 C 0.0377(9) 0.8052(4) 0.5276(4) 0.062(3) Uani 1 d . . . .
H30 H -0.0134 0.8236 0.5233 0.074 Uiso 1 calc . . R .
C40 C 0.1010(9) 0.4968(4) 0.3889(4) 0.066(4) Uani 1 d . . . .
H40 H 0.1007 0.4768 0.3598 0.079 Uiso 1 calc . . R .
C50 C 0.2751(8) 0.3368(5) 0.6882(4) 0.064(4) Uani 1 d . . . .
C15 C 0.6148(9) 0.7275(5) 0.5859(6) 0.087(5) Uani 1 d . . . .
H15 H 0.6133 0.7482 0.5573 0.105 Uiso 1 calc . . R .
C49 C 0.1989(8) 0.3658(5) 0.6814(4) 0.075(4) Uani 1 d . . . .
H49 H 0.1465 0.3552 0.6949 0.090 Uiso 1 calc . . R .
C20 C 0.3638(7) 0.6245(4) 0.6493(3) 0.041(3) Uani 1 d . . . .
C56 C 0.5621(8) 0.2688(5) 0.8328(4) 0.060(3) Uani 1 d . . . .
H56 H 0.5713 0.2526 0.8644 0.072 Uiso 1 calc . . R .
O14 O 0.2189(4) 0.6564(2) 0.4583(2) 0.0411(18) Uani 1 d . . . .
C41 C 0.1806(8) 0.5126(4) 0.4126(4) 0.053(3) Uani 1 d . . . .
H41 H 0.2337 0.5033 0.3989 0.064 Uiso 1 calc . . R .
C60 C 0.7491(7) 0.3800(4) 0.8129(4) 0.061(3) Uani 1 d . . . .
H60 H 0.7907 0.4041 0.8093 0.073 Uiso 1 calc . . R .
C53 C 0.3091(8) 0.2185(4) 0.7572(4) 0.079(4) Uani 1 d . . . .
H53A H 0.3317 0.1924 0.7367 0.095 Uiso 1 calc . . R .
H53B H 0.2452 0.2152 0.7574 0.095 Uiso 1 calc . . R .
C18 C 0.6098(8) 0.6671(5) 0.6733(5) 0.063(3) Uani 1 d H . . .
C38 C 0.0206(8) 0.5421(4) 0.4510(3) 0.045(3) Uani 1 d . . . .
C52 C 0.2682(9) 0.2914(5) 0.7144(4) 0.068(4) Uani 1 d . . . .
H52 H 0.2113 0.2796 0.7181 0.081 Uiso 1 calc . . R .
C59 C 0.7354(8) 0.3598(4) 0.8626(4) 0.068(4) Uani 1 d . . . .
H59 H 0.7688 0.3705 0.8920 0.081 Uiso 1 calc . . R .
C25 C 0.2878(7) 0.6504(4) 0.4320(4) 0.047(3) Uani 1 d . . . .
C39 C 0.0209(8) 0.5110(4) 0.4093(4) 0.057(3) Uani 1 d . . . .
H39 H -0.0326 0.4993 0.3945 0.068 Uiso 1 calc . . R .
C58 C 0.6754(8) 0.3258(5) 0.8675(4) 0.064(4) Uani 1 d . . . .
H58 H 0.6690 0.3133 0.9008 0.077 Uiso 1 calc . . R .
C63 C 0.7741(7) 0.4120(4) 0.7118(3) 0.068(4) Uani 1 d . . . .
H63A H 0.7798 0.4160 0.6748 0.102 Uiso 1 calc . . GR .
H63B H 0.8291 0.4004 0.7279 0.102 Uiso 1 calc . . GR .
H63C H 0.7598 0.4422 0.7271 0.102 Uiso 1 calc . . GR .
C19 C 0.5532(7) 0.5802(4) 0.5717(3) 0.063(3) Uani 1 d . . . .
H19A H 0.5502 0.5464 0.5778 0.094 Uiso 1 d . . R .
H19B H 0.6057 0.5875 0.5537 0.094 Uiso 1 d . . R .
H19C H 0.5017 0.5902 0.5506 0.094 Uiso 1 d . . R .
C42 C 0.1825(7) 0.5416(3) 0.4555(3) 0.037(3) Uani 1 d . . . .
C7 C 0.4209(10) 0.6150(5) 0.8150(4) 0.080(4) Uani 1 d H . . .
C24 C 0.3745(7) 0.6429(3) 0.4640(4) 0.040(3) Uani 1 d . . . .
C54 C 0.3501(8) 0.2164(4) 0.8132(4) 0.078(4) Uani 1 d . . . .
H54A H 0.3347 0.2455 0.8312 0.094 Uiso 1 calc . . R .
H54B H 0.3234 0.1899 0.8311 0.094 Uiso 1 calc . . R .
C66 C 0.0712(8) 0.6029(4) 0.6317(4) 0.048(3) Uani 1 d . . . .
C43 C 0.1023(7) 0.5586(3) 0.4738(3) 0.039(3) Uani 1 d . . . .
O20 O 0.2652(5) 0.7222(3) 0.5492(2) 0.0506(19) Uani 1 d . . . .
N2 N 0.5634(10) 0.6806(5) 0.8611(4) 0.100(4) Uani 1 d . . . .
C2 C 0.3479(9) 0.5892(5) 0.7996(4) 0.072(4) Uani 1 d . . . .
C3 C 0.2661(11) 0.5929(6) 0.8176(5) 0.128(7) Uani 1 d H . . U
H3 H 0.2210 0.5719 0.8067 0.154 Uiso 1 calc . . R .
C1 C 0.3002(7) 0.5196(4) 0.7464(4) 0.065(3) Uani 1 d . . . .
H1A H 0.2486 0.5364 0.7325 0.098 Uiso 1 d H . R .
H1B H 0.2852 0.5009 0.7761 0.098 Uiso 1 d . . R .
H1C H 0.3216 0.4989 0.7199 0.098 Uiso 1 d . . R .
C5 C 0.3257(15) 0.6532(8) 0.8749(6) 0.184(10) Uani 1 d H . . .
H5 H 0.3201 0.6718 0.9048 0.221 Uiso 1 calc . . R .
C4 C 0.2514(14) 0.6310(8) 0.8549(7) 0.163(9) Uani 1 d . . . U
H4 H 0.1950 0.6395 0.8643 0.196 Uiso 1 calc H . R .
C9 C 0.6294(11) 0.7102(6) 0.8909(5) 0.122(6) Uani 1 d H . . U
H9A H 0.6020 0.7231 0.9212 0.146 Uiso 1 calc . . R .
H9B H 0.6777 0.6897 0.9037 0.146 Uiso 1 calc . . R .
C28 C 0.2031(8) 0.8009(4) 0.5374(4) 0.066(3) Uani 1 d . . . .
H28 H 0.2581 0.8160 0.5398 0.079 Uiso 1 calc . . R .
C51 C 0.3537(8) 0.3533(5) 0.6668(4) 0.053(3) Uani 1 d . . . .
O26 O 0.6897(7) 0.6162(4) 0.8169(3) 0.095(3) Uani 1 d . . . .
C45 C 0.4254(6) 0.4413(3) 0.5753(3) 0.043(3) Uani 1 d . . . .
H45A H 0.4028 0.4709 0.5880 0.065 Uiso 1 calc . . GR .
H45B H 0.3869 0.4297 0.5468 0.065 Uiso 1 calc . . GR .
H45C H 0.4837 0.4463 0.5632 0.065 Uiso 1 calc . . GR .
C67 C 0.0600(7) 0.5803(4) 0.6855(3) 0.064(4) Uani 1 d . . . .
H67A H 0.0837 0.5484 0.6857 0.096 Uiso 1 d . . R .
H67B H -0.0016 0.5792 0.6928 0.096 Uiso 1 d . . R .
H67C H 0.0920 0.5991 0.7119 0.096 Uiso 1 d . . R .
C74 C 0.3957(8) 0.3581(5) 0.8269(4) 0.085(4) Uani 1 d . . D .
H74C H 0.4380 0.3768 0.8483 0.102 Uiso 0.50 calc B 2 R .
H74D H 0.3878 0.3278 0.8444 0.102 Uiso 0.50 calc B 2 R .
H74A H 0.4432 0.3570 0.8542 0.102 Uiso 0.50 calc B 1 R .
H74B H 0.3530 0.3334 0.8340 0.102 Uiso 0.50 calc B 1 R .
C62 C 0.6305(8) 0.3286(4) 0.7736(4) 0.054(3) Uani 1 d . . . .
C61 C 0.6994(7) 0.3629(4) 0.7705(4) 0.050(3) Uani 1 d . . . .
C46 C 0.3506(7) 0.3959(4) 0.6381(3) 0.043(3) Uani 1 d . . . .
C33 C -0.0524(8) 0.7363(4) 0.5317(3) 0.054(3) Uani 1 d . . . .
H33 H -0.0985 0.7584 0.5288 0.065 Uiso 1 calc . . R .
C32 C 0.1104(8) 0.7290(4) 0.5396(3) 0.043(3) Uani 1 d . . . .
C26 C 0.3519(8) 0.7442(5) 0.5534(5) 0.100(5) Uani 1 d . . . .
H26A H 0.3547 0.7682 0.5804 0.150 Uiso 1 d . . R .
H26B H 0.3670 0.7583 0.5208 0.150 Uiso 1 d . . R .
H26C H 0.3932 0.7190 0.5628 0.150 Uiso 1 d . . R .
C68 C 0.5394(9) 0.2376(5) 0.6447(5) 0.073(4) Uani 1 d . . . .
C23 C 0.5294(7) 0.4551(4) 0.7146(3) 0.042(3) Uani 1 d . . . .
C22 C 0.5867(7) 0.4707(4) 0.6695(4) 0.047(3) Uani 1 d . . . .
C17 C 0.5817(8) 0.6507(4) 0.6235(4) 0.057(3) Uani 1 d . . . .
C64 C 0.6933(11) 0.5745(7) 0.8015(6) 0.096(5) Uani 1 d H . . .
N1 N 0.6738(8) 0.7145(5) 0.7721(5) 0.105(4) Uani 1 d . . . .
C35 C -0.2079(7) 0.6439(4) 0.5023(4) 0.064(3) Uani 1 d . . . .
H35A H -0.2720 0.6435 0.5034 0.076 Uiso 1 calc . . R .
H35B H -0.1940 0.6533 0.4672 0.076 Uiso 1 calc . . R .
C31 C 0.0330(8) 0.7556(4) 0.5317(4) 0.044(3) Uani 1 d . . . .
C29 C 0.1223(10) 0.8265(5) 0.5301(4) 0.083(4) Uani 1 d . . . .
H29 H 0.1253 0.8595 0.5268 0.099 Uiso 1 calc . . R .
C6 C 0.4113(11) 0.6508(6) 0.8549(5) 0.106(6) Uani 1 d . . . .
C8 C 0.4851(12) 0.6765(6) 0.8792(5) 0.111(6) Uani 1 d H . . .
H8 H 0.4761 0.6916 0.9109 0.134 Uiso 1 calc . . R .
C14 C 0.6483(8) 0.7424(5) 0.6339(6) 0.082(4) Uani 1 d H . . .
H14 H 0.6757 0.7722 0.6370 0.099 Uiso 1 calc . . R .
C16 C 0.5818(8) 0.6794(5) 0.5802(4) 0.070(4) Uani 1 d H . . .
H16 H 0.5610 0.6680 0.5475 0.084 Uiso 1 calc . . R .
C27 C 0.1935(8) 0.7513(4) 0.5406(3) 0.049(3) Uani 1 d . . . .
C12 C 0.6817(10) 0.7327(5) 0.7265(7) 0.108(6) Uani 1 d H . . .
H12 H 0.7158 0.7602 0.7246 0.130 Uiso 1 calc . . R .
C10 C 0.6663(11) 0.7494(6) 0.8627(6) 0.132(6) Uani 1 d . . . U
H10A H 0.7018 0.7684 0.8877 0.158 Uiso 1 calc H . R .
H10B H 0.6174 0.7694 0.8495 0.158 Uiso 1 calc . . R .
C11 C 0.7218(11) 0.7388(6) 0.8180(7) 0.150(7) Uani 1 d H . . U
H11A H 0.7708 0.7186 0.8305 0.180 Uiso 1 calc . . R .
H11B H 0.7466 0.7686 0.8060 0.180 Uiso 1 calc . . R .
C13 C 0.6426(8) 0.7141(5) 0.6786(6) 0.073(4) Uani 1 d . . . .
C69 C 0.5536(11) 0.1919(5) 0.6110(5) 0.148(7) Uani 1 d . . . .
H69A H 0.5877 0.2012 0.5821 0.222 Uiso 1 d . . R .
H69B H 0.4971 0.1797 0.5979 0.222 Uiso 1 d . . R .
H69C H 0.5849 0.1674 0.6311 0.222 Uiso 1 d . . R .
C65 C 0.7793(12) 0.5430(7) 0.8213(7) 0.220(11) Uani 1 d . . . .
H65A H 0.7626 0.5102 0.8268 0.330 Uiso 1 d H . R .
H65B H 0.8028 0.5564 0.8538 0.330 Uiso 1 d . . R .
H65C H 0.8235 0.5444 0.7959 0.330 Uiso 1 d . . R .
C73 C 0.0429(7) 0.6385(4) 0.3570(4) 0.089(5) Uani 1 d . . D .
H73A H 0.0197 0.6480 0.3227 0.133 Uiso 1 d . . R .
H73B H 0.0358 0.6045 0.3610 0.133 Uiso 1 d . . R .
H73C H 0.1048 0.6466 0.3610 0.133 Uiso 1 d . . R .
C72 C -0.0086(6) 0.6636(4) 0.3991(4) 0.071(4) Uani 1 d . . D .
H72A H -0.0196 0.6966 0.3888 0.086 Uiso 1 calc . . R .
H72B H -0.0656 0.6480 0.4016 0.086 Uiso 1 calc . . R .
N7 N 0.2571(11) 0.1970(6) 0.5071(6) 0.054(5) Uiso 0.50 d . . D .
O4W O -0.1766(16) 0.6203(10) 0.6973(9) 0.055(8) Uiso 0.25 d C 1 . .
H4WA H -0.1767 0.6351 0.6682 0.083 Uiso 0.25 d C 1 R .
H4WB H -0.1309 0.6282 0.7164 0.083 Uiso 0.25 d C 1 R .
C75 C 0.3070(13) 0.3845(10) 0.8223(10) 0.107(7) Uiso 0.50 d D 2 D .
H75A H 0.3097 0.4070 0.8508 0.160 Uiso 0.50 d D 2 R .
H75B H 0.2536 0.3660 0.8231 0.160 Uiso 0.50 d D 2 R .
H75C H 0.3074 0.4015 0.7896 0.160 Uiso 0.50 d D 2 R .
C75X C 0.3507(17) 0.4071(7) 0.8271(10) 0.107(7) Uiso 0.50 d D 1 D .
H75D H 0.3931 0.4326 0.8249 0.160 Uiso 0.50 d D 1 R .
H75E H 0.3230 0.4091 0.8599 0.160 Uiso 0.50 d D 1 R .
H75F H 0.3063 0.4100 0.7988 0.160 Uiso 0.50 d D 1 R .
O2W O -0.0553(13) 0.6409(8) 0.7695(7) 0.070(6) Uiso 0.35 d E 3 . .
H2WA H -0.0709 0.6120 0.7734 0.105 Uiso 0.35 d E 3 R .
H2WB H -0.0868 0.6591 0.7876 0.105 Uiso 0.35 d E 3 R .
C77 C 0.3382(14) 0.2574(8) 0.5699(7) 0.071(7) Uiso 0.50 d . . D .
H77A H 0.3929 0.2693 0.5576 0.106 Uiso 0.50 calc . . GR .
H77B H 0.3488 0.2443 0.6044 0.106 Uiso 0.50 calc . . GR .
H77C H 0.2962 0.2831 0.5711 0.106 Uiso 0.50 calc . . GR .
C76 C 0.3050(16) 0.2226(10) 0.5367(9) 0.081(8) Uiso 0.50 d . . D .
O3W O -0.1404(17) 0.6517(10) 0.7386(9) 0.055(8) Uiso 0.25 d F 2 . .
H3WA H -0.1074 0.6274 0.7499 0.066 Uiso 0.25 d F 2 R .
H3WB H -0.1805 0.6368 0.7188 0.066 Uiso 0.25 d F 2 R .
O1W O 0.4699(16) 0.8059(9) 0.7255(9) 0.175(10) Uiso 0.50 d G 2 . .
H1WA H 0.4248 0.8058 0.7438 0.262 Uiso 0.50 d G 2 R .
H1WB H 0.4613 0.8341 0.7151 0.262 Uiso 0.50 d G 2 R .
C70 C 0.4638(18) 0.7516(5) 0.7499(9) 0.095(9) Uiso 0.50 d H 1 D .
H70A H 0.5169 0.7674 0.7644 0.114 Uiso 0.50 calc H 1 R .
H70B H 0.4171 0.7591 0.7731 0.114 Uiso 0.50 calc H 1 R .
C71 C 0.438(2) 0.7767(15) 0.6972(11) 0.204(19) Uiso 0.50 d H 1 D .
H71A H 0.4882 0.7931 0.6837 0.305 Uiso 0.50 d H 1 R .
H71B H 0.3901 0.7987 0.6997 0.305 Uiso 0.50 d H 1 R .
H71C H 0.4205 0.7509 0.6740 0.305 Uiso 0.50 d H 1 R .

loop_
_atom_site_aniso_label
_atom_site_aniso_U_11
_atom_site_aniso_U_22
_atom_site_aniso_U_33
_atom_site_aniso_U_23
_atom_site_aniso_U_13
_atom_site_aniso_U_12
Dy2 0.0503(3) 0.0382(3) 0.0347(3) -0.0027(2) 0.0011(2) 0.0039(3)
Dy3 0.0581(4) 0.0435(4) 0.0388(3) 0.0069(2) 0.0073(3) -0.0002(3)
Dy1 0.0586(4) 0.0398(3) 0.0419(3) 0.0004(2) -0.0048(3) -0.0068(3)
Ni2 0.0487(9) 0.0430(9) 0.0420(7) -0.0003(6) 0.0028(7) 0.0019(8)
Ni3 0.0712(11) 0.0439(10) 0.0498(8) 0.0126(7) 0.0094(8) -0.0048(9)
Ni1 0.0920(13) 0.0636(12) 0.0685(10) -0.0180(9) -0.0152(10) -0.0221(12)
O5 0.061(5) 0.038(4) 0.032(4) -0.007(3) 0.005(3) -0.008(4)
O10 0.061(5) 0.040(5) 0.042(4) -0.006(3) 0.008(4) -0.012(4)
O30 0.081(6) 0.038(5) 0.055(4) -0.001(4) 0.011(4) -0.007(5)
O7 0.058(5) 0.036(4) 0.033(4) -0.004(3) -0.005(3) -0.008(4)
O24 0.051(5) 0.050(5) 0.034(4) 0.017(3) 0.008(3) 0.016(4)
O12 0.061(5) 0.042(5) 0.042(4) 0.017(3) 0.018(4) -0.010(5)
O6 0.057(5) 0.028(4) 0.039(4) -0.004(3) -0.002(3) 0.003(4)
O19 0.056(5) 0.043(5) 0.035(4) -0.006(3) -0.005(4) 0.013(4)
O9 0.053(5) 0.037(5) 0.053(4) 0.012(4) 0.007(4) 0.001(5)
O3 0.074(6) 0.040(5) 0.049(4) 0.003(4) 0.015(4) 0.007(5)
O8 0.056(5) 0.036(4) 0.031(4) 0.001(3) -0.011(3) 0.005(4)
O13 0.054(5) 0.040(5) 0.039(4) 0.007(3) -0.002(3) 0.004(4)
N3 0.047(6) 0.055(7) 0.043(5) -0.002(5) 0.007(5) 0.014(6)
O31 0.125(8) 0.061(6) 0.102(6) -0.027(5) -0.002(6) -0.025(7)
O22 0.062(5) 0.042(5) 0.043(4) 0.007(3) 0.001(4) 0.003(5)
O18 0.049(5) 0.031(4) 0.038(4) -0.002(3) 0.001(3) 0.001(4)
C21 0.027(6) 0.040(7) 0.032(6) -0.004(5) 0.005(5) -0.009(6)
O15 0.046(4) 0.059(5) 0.028(3) 0.001(3) -0.002(3) 0.006(4)
C36 0.044(8) 0.058(9) 0.069(7) 0.005(6) -0.012(6) 0.008(7)
C44 0.045(7) 0.044(7) 0.036(6) 0.004(5) 0.006(5) 0.005(6)
C57 0.060(8) 0.040(8) 0.063(8) 0.002(6) 0.004(7) 0.006(7)
O16 0.051(5) 0.052(5) 0.036(4) 0.006(3) 0.007(3) -0.003(4)
O21 0.078(6) 0.045(5) 0.034(4) 0.008(3) 0.000(4) 0.002(5)
O17 0.070(5) 0.052(5) 0.024(3) 0.013(3) 0.022(3) 0.015(4)
O4 0.062(5) 0.064(6) 0.045(4) -0.009(4) 0.003(4) -0.012(5)
O25 0.061(6) 0.067(6) 0.091(6) 0.017(5) -0.025(5) -0.010(5)
O1 0.058(5) 0.059(6) 0.059(4) -0.002(4) -0.005(4) -0.020(5)
N5 0.078(8) 0.046(7) 0.051(6) 0.014(5) 0.019(5) 0.004(6)
N6 0.079(8) 0.065(8) 0.056(6) 0.012(5) 0.004(6) -0.012(7)
C47 0.045(7) 0.076(10) 0.038(6) 0.014(6) -0.004(6) 0.005(8)
O28 0.062(5) 0.059(6) 0.036(4) 0.002(3) -0.009(4) 0.002(5)
O29 0.112(7) 0.044(5) 0.063(5) 0.008(4) 0.008(5) -0.006(5)
O32 0.078(5) 0.048(5) 0.029(3) 0.002(3) -0.007(4) 0.010(4)
C37 0.028(6) 0.039(7) 0.051(6) 0.002(5) -0.013(5) -0.018(6)
N4 0.051(6) 0.058(7) 0.040(5) -0.003(4) 0.006(5) 0.021(6)
O23 0.064(5) 0.056(5) 0.044(4) 0.003(4) 0.016(4) -0.009(5)
O11 0.050(5) 0.049(5) 0.044(4) 0.009(4) 0.011(4) 0.009(4)
O27 0.054(5) 0.046(5) 0.042(4) -0.011(4) 0.010(4) -0.008(5)
C34 0.051(8) 0.065(9) 0.069(8) -0.003(7) 0.019(7) 0.023(8)
C48 0.045(8) 0.103(12) 0.053(7) 0.022(7) -0.004(6) 0.017(9)
C55 0.098(11) 0.053(9) 0.067(8) 0.027(6) 0.022(8) 0.004(9)
O2 0.075(6) 0.066(6) 0.037(4) -0.005(4) -0.013(4) -0.025(5)
O33 0.074(5) 0.056(5) 0.030(4) 0.004(3) 0.010(4) 0.001(5)
C30 0.088(11) 0.039(8) 0.058(7) 0.004(6) -0.002(7) 0.005(8)
C40 0.092(10) 0.046(8) 0.058(7) -0.023(6) -0.004(8) -0.014(9)
C50 0.053(8) 0.083(11) 0.057(7) 0.009(7) 0.006(7) -0.022(9)
C15 0.077(11) 0.077(12) 0.112(11) 0.038(10) 0.048(10) 0.030(10)
C49 0.048(8) 0.116(13) 0.059(8) 0.029(8) -0.003(7) -0.004(9)
C20 0.063(8) 0.035(7) 0.025(5) -0.012(5) 0.008(5) -0.009(7)
C56 0.071(9) 0.056(9) 0.053(7) 0.010(6) -0.001(7) 0.008(8)
O14 0.039(4) 0.043(5) 0.041(4) 0.003(3) 0.001(3) 0.003(4)
C41 0.069(9) 0.041(8) 0.051(7) 0.001(6) 0.016(6) 0.005(7)
C60 0.080(9) 0.059(9) 0.043(7) -0.001(6) 0.004(7) -0.004(8)
C53 0.095(11) 0.062(9) 0.081(9) 0.026(7) 0.011(8) -0.031(9)
C18 0.055(9) 0.050(9) 0.085(9) 0.005(7) 0.008(7) -0.011(8)
C38 0.070(9) 0.037(7) 0.024(5) 0.001(5) -0.012(6) 0.000(7)
C52 0.078(10) 0.071(10) 0.054(7) 0.017(7) 0.006(7) -0.034(9)
C59 0.086(10) 0.065(10) 0.051(8) -0.004(7) -0.008(7) 0.003(9)
C25 0.055(8) 0.032(7) 0.055(7) -0.004(6) 0.011(7) -0.002(7)
C39 0.065(9) 0.033(7) 0.069(8) -0.015(6) -0.023(7) 0.001(7)
C58 0.072(9) 0.079(10) 0.039(7) 0.005(7) -0.010(7) 0.012(8)
C63 0.068(8) 0.085(10) 0.051(7) 0.005(6) 0.012(6) -0.013(8)
C19 0.081(9) 0.063(9) 0.045(6) 0.001(6) 0.012(6) -0.004(8)
C42 0.057(8) 0.019(6) 0.033(6) -0.002(4) -0.007(6) 0.007(6)
C7 0.086(11) 0.100(13) 0.056(8) -0.031(8) 0.007(8) -0.010(11)
C24 0.053(7) 0.027(6) 0.038(6) -0.001(5) 0.001(6) -0.012(6)
C54 0.093(11) 0.060(9) 0.083(9) 0.039(7) 0.023(8) -0.018(9)
C66 0.058(8) 0.038(7) 0.048(7) -0.010(6) 0.003(7) -0.015(8)
C43 0.065(8) 0.031(6) 0.021(5) -0.002(4) -0.003(5) 0.003(7)
O20 0.048(5) 0.046(5) 0.058(4) 0.002(4) 0.001(4) 0.019(5)
N2 0.139(12) 0.092(10) 0.065(8) -0.031(7) -0.014(8) -0.043(10)
C2 0.076(10) 0.088(11) 0.054(8) -0.021(7) 0.015(8) -0.027(10)
C3 0.146(15) 0.130(16) 0.117(12) -0.051(11) 0.077(11) -0.027(13)
C1 0.057(8) 0.067(9) 0.070(7) 0.002(7) -0.013(6) -0.015(8)
C5 0.21(2) 0.26(3) 0.092(12) -0.055(14) 0.099(15) 0.00(2)
C4 0.163(10) 0.166(10) 0.160(10) 0.000(5) 0.012(5) -0.004(5)
C9 0.143(10) 0.122(9) 0.100(8) -0.016(8) 0.002(8) -0.011(8)
C28 0.055(8) 0.043(8) 0.099(9) 0.000(7) -0.013(7) 0.004(8)
C51 0.055(8) 0.069(9) 0.033(6) 0.004(6) -0.018(6) 0.007(8)
O26 0.103(8) 0.088(8) 0.089(6) -0.008(6) -0.041(5) -0.024(8)
C45 0.054(7) 0.039(7) 0.038(5) 0.003(5) 0.007(5) -0.012(6)
C67 0.077(9) 0.083(10) 0.034(6) -0.009(6) 0.012(6) -0.030(8)
C74 0.105(11) 0.080(11) 0.070(8) 0.010(7) 0.007(8) -0.008(10)
C62 0.064(9) 0.045(8) 0.056(7) 0.033(6) 0.028(7) 0.017(7)
C61 0.055(8) 0.057(8) 0.039(6) 0.013(6) 0.009(6) 0.017(7)
C46 0.034(7) 0.071(9) 0.026(5) 0.011(5) 0.007(5) -0.005(7)
C33 0.081(10) 0.053(9) 0.029(6) -0.002(5) 0.004(6) 0.009(9)
C32 0.054(8) 0.037(7) 0.037(6) 0.000(5) -0.001(6) -0.006(8)
C26 0.057(9) 0.061(10) 0.179(14) 0.000(9) -0.022(9) -0.004(9)
C68 0.090(11) 0.056(10) 0.076(9) 0.010(8) 0.012(8) -0.015(9)
C23 0.046(7) 0.054(8) 0.027(6) 0.018(5) 0.010(5) -0.006(7)
C22 0.042(7) 0.044(8) 0.053(7) 0.010(6) -0.012(6) 0.008(7)
C17 0.076(9) 0.041(8) 0.056(7) -0.008(6) 0.023(7) 0.004(8)
C64 0.070(11) 0.113(15) 0.099(12) 0.031(11) -0.041(9) -0.035(13)
N1 0.113(11) 0.086(10) 0.112(10) -0.009(8) -0.027(9) -0.028(9)
C35 0.044(8) 0.072(10) 0.076(8) 0.003(7) 0.009(6) 0.003(8)
C31 0.045(8) 0.039(8) 0.049(6) 0.010(5) -0.007(6) 0.003(7)
C29 0.111(12) 0.059(10) 0.075(8) 0.000(7) -0.016(9) 0.012(11)
C6 0.125(14) 0.120(15) 0.075(10) -0.043(9) 0.030(10) -0.044(12)
C8 0.135(15) 0.135(16) 0.066(10) -0.053(10) 0.011(10) -0.047(14)
C14 0.063(10) 0.061(10) 0.124(12) 0.015(10) 0.021(10) -0.019(8)
C16 0.080(10) 0.053(9) 0.081(9) 0.013(7) 0.042(8) 0.011(9)
C27 0.065(9) 0.043(8) 0.038(6) 0.003(5) 0.004(6) -0.004(8)
C12 0.098(12) 0.080(12) 0.144(15) -0.003(11) -0.008(12) -0.073(11)
C10 0.137(9) 0.130(10) 0.127(9) -0.037(8) -0.011(8) -0.034(8)
C11 0.148(10) 0.140(10) 0.159(9) -0.003(8) -0.003(8) -0.024(8)
C13 0.062(10) 0.060(10) 0.099(11) -0.002(9) 0.010(8) -0.018(9)
C69 0.28(2) 0.054(11) 0.112(11) -0.026(9) 0.012(13) 0.012(14)
C65 0.20(2) 0.18(2) 0.26(2) 0.057(17) -0.190(17) -0.040(18)
C73 0.110(11) 0.103(12) 0.053(7) -0.024(7) 0.004(7) 0.029(10)
C72 0.053(8) 0.081(11) 0.080(8) -0.010(7) -0.001(7) -0.015(8)

loop_
_atom_type_symbol
_atom_type_description
_atom_type_scat_dispersion_real
_atom_type_scat_dispersion_imag
_atom_type_scat_source
C C 0.0033 0.0016 'International Tables Vol C Tables 4.2.6.8 and 6.1.1.4'
H H 0.0000 0.0000 'International Tables Vol C Tables 4.2.6.8 and 6.1.1.4'
Dy Dy -0.1892 4.4098 'International Tables Vol C Tables 4.2.6.8 and 6.1.1.4'
N N 0.0061 0.0033 'International Tables Vol C Tables 4.2.6.8 and 6.1.1.4'
Ni Ni 0.3393 1.1124 'International Tables Vol C Tables 4.2.6.8 and 6.1.1.4'
O O 0.0106 0.0060 'International Tables Vol C Tables 4.2.6.8 and 6.1.1.4'

loop_
_geom_angle_atom_site_label_1
_geom_angle_atom_site_label_2
_geom_angle_atom_site_label_3
_geom_angle
_geom_angle_site_symmetry_1
O7 Dy2 Ni2 125.57(16) .
O7 Dy2 O19 66.61(19) .
O7 Dy2 O14 131.0(2) .
O7 Dy2 O20 132.1(2) .
O19 Dy2 Ni2 96.73(16) .
O8 Dy2 Ni2 128.32(16) .
O8 Dy2 O7 69.1(2) .
O8 Dy2 O19 129.9(2) .
O8 Dy2 O14 133.4(2) .
O8 Dy2 O20 67.2(2) .
O13 Dy2 Ni2 146.50(14) .
O13 Dy2 O7 79.2(2) .
O13 Dy2 O19 71.0(2) .
O13 Dy2 O8 78.8(2) .
O13 Dy2 O14 68.0(2) .
O13 Dy2 O20 74.0(2) .
O18 Dy2 Ni2 36.22(16) .
O18 Dy2 O7 149.9(2) .
O18 Dy2 O19 126.6(2) .
O18 Dy2 O8 103.6(2) .
O18 Dy2 O13 129.4(2) .
O18 Dy2 O14 76.0(2) .
O18 Dy2 O20 61.7(2) .
O17 Dy2 Ni2 36.19(16) .
O17 Dy2 O7 99.1(2) .
O17 Dy2 O19 62.1(2) .
O17 Dy2 O8 148.70(19) .
O17 Dy2 O13 128.8(2) .
O17 Dy2 O18 71.7(2) .
O17 Dy2 O28 74.1(2) .
O17 Dy2 O14 76.65(19) .
O17 Dy2 O20 128.7(2) .
O28 Dy2 Ni2 65.76(17) .
O28 Dy2 O7 74.3(2) .
O28 Dy2 O19 113.4(2) .
O28 Dy2 O8 74.8(2) .
O28 Dy2 O13 147.7(2) .
O28 Dy2 O18 75.6(2) .
O28 Dy2 O14 144.2(2) .
O28 Dy2 O20 111.3(2) .
O14 Dy2 Ni2 78.48(15) .
O14 Dy2 O19 68.7(2) .
O14 Dy2 O20 72.6(2) .
O20 Dy2 Ni2 97.15(16) .
O20 Dy2 O19 135.07(19) .
O30 Dy3 Ni3 66.11(16) .
O30 Dy3 O24 115.1(2) .
O30 Dy3 O12 141.2(2) .
O30 Dy3 O15 76.2(2) .
O30 Dy3 O16 76.6(2) .
O30 Dy3 O23 111.4(2) .
O30 Dy3 O11 151.2(2) .
O24 Dy3 Ni3 95.99(14) .
O12 Dy3 Ni3 75.15(15) .
O12 Dy3 O24 69.3(2) .
O12 Dy3 O23 71.0(2) .
O22 Dy3 Ni3 37.06(16) .
O22 Dy3 O30 75.1(2) .
O22 Dy3 O24 60.9(2) .
O22 Dy3 O12 75.1(2) .
O22 Dy3 O15 150.7(2) .
O22 Dy3 O16 99.2(2) .
O22 Dy3 O21 73.1(2) .
O22 Dy3 O23 129.2(2) .
O22 Dy3 O11 126.7(2) .
O15 Dy3 Ni3 130.89(16) .
O15 Dy3 O24 129.00(19) .
O15 Dy3 O12 133.3(2) .
O15 Dy3 O23 67.98(19) .
O16 Dy3 Ni3 127.17(16) .
O16 Dy3 O24 67.2(2) .
O16 Dy3 O12 132.5(2) .
O16 Dy3 O15 68.2(2) .
O16 Dy3 O23 131.6(2) .
O21 Dy3 Ni3 36.49(18) .
O21 Dy3 O30 73.5(2) .
O21 Dy3 O24 126.9(2) .
O21 Dy3 O12 74.6(2) .
O21 Dy3 O15 104.1(2) .
O21 Dy3 O16 150.0(2) .
O21 Dy3 O23 62.2(2) .
O21 Dy3 O11 127.3(2) .
O23 Dy3 Ni3 97.18(15) .
O23 Dy3 O24 133.1(2) .
O11 Dy3 Ni3 142.66(15) .
O11 Dy3 O24 71.0(2) .
O11 Dy3 O12 67.5(2) .
O11 Dy3 O15 78.9(2) .
O11 Dy3 O16 81.0(2) .
O11 Dy3 O23 71.5(2) .
O5 Dy1 Ni1 77.09(15) .
O5 Dy1 O3 69.2(2) .
O5 Dy1 O4 70.8(2) .
O10 Dy1 Ni1 128.97(14) .
O10 Dy1 O5 132.1(2) .
O10 Dy1 O3 129.9(2) .
O10 Dy1 O4 67.0(2) .
O6 Dy1 Ni1 145.47(16) .
O6 Dy1 O5 68.4(2) .
O6 Dy1 O10 77.9(2) .
O6 Dy1 O9 77.3(2) .
O6 Dy1 O3 71.1(2) .
O6 Dy1 O4 72.0(2) .
O9 Dy1 Ni1 129.18(17) .
O9 Dy1 O5 131.06(19) .
O9 Dy1 O10 68.3(2) .
O9 Dy1 O3 67.2(2) .
O9 Dy1 O4 129.7(2) .
O3 Dy1 Ni1 97.16(16) .
O4 Dy1 Ni1 97.09(16) .
O4 Dy1 O3 133.0(2) .
O25 Dy1 Ni1 65.6(2) .
O25 Dy1 O5 142.7(3) .
O25 Dy1 O10 77.0(3) .
O25 Dy1 O6 148.9(3) .
O25 Dy1 O9 76.6(3) .
O25 Dy1 O3 113.0(2) .
O25 Dy1 O4 113.7(2) .
O1 Dy1 Ni1 36.76(16) .
O1 Dy1 O5 74.6(2) .
O1 Dy1 O10 151.8(2) .
O1 Dy1 O6 127.6(2) .
O1 Dy1 O9 102.6(2) .
O1 Dy1 O3 61.7(2) .
O1 Dy1 O4 127.7(2) .
O1 Dy1 O25 74.9(3) .
O2 Dy1 Ni1 37.12(18) .
O2 Dy1 O5 76.7(2) .
O2 Dy1 O10 101.3(2) .
O2 Dy1 O6 128.8(2) .
O2 Dy1 O9 150.8(2) .
O2 Dy1 O3 128.8(2) .
O2 Dy1 O4 61.6(2) .
O2 Dy1 O25 74.5(3) .
O2 Dy1 O1 73.3(2) .
N3 Ni2 Dy2 131.8(3) .
N3 Ni2 O18 89.3(3) .
N3 Ni2 O17 170.5(3) .
N3 Ni2 O32 89.8(3) .
N3 Ni2 O27 95.3(3) .
O18 Ni2 Dy2 42.71(18) .
O18 Ni2 O17 83.0(3) .
O18 Ni2 O32 80.4(2) .
O18 Ni2 O27 92.4(2) .
O17 Ni2 Dy2 41.1(2) .
O17 Ni2 O32 83.4(2) .
O17 Ni2 O27 90.6(2) .
O32 Ni2 Dy2 85.88(18) .
N4 Ni2 Dy2 132.0(3) .
N4 Ni2 N3 96.1(4) .
N4 Ni2 O18 171.9(3) .
N4 Ni2 O17 91.1(3) .
N4 Ni2 O32 93.5(3) .
N4 Ni2 O27 93.1(3) .
O27 Ni2 Dy2 85.4(2) .
O27 Ni2 O32 171.2(3) .
O22 Ni3 Dy3 42.6(2) .
O22 Ni3 O29 91.1(3) .
O22 Ni3 O33 83.5(2) .
O21 Ni3 Dy3 43.02(17) .
O21 Ni3 O22 85.2(3) .
O21 Ni3 N5 89.2(3) .
O21 Ni3 O29 89.6(3) .
O21 Ni3 O33 85.8(3) .
N5 Ni3 Dy3 132.2(3) .
N5 Ni3 O22 171.0(4) .
N5 Ni3 O29 95.9(3) .
N5 Ni3 O33 89.1(3) .
N6 Ni3 Dy3 132.1(3) .
N6 Ni3 O22 89.6(3) .
N6 Ni3 O21 174.0(4) .
N6 Ni3 N5 95.6(4) .
N6 Ni3 O29 93.6(4) .
N6 Ni3 O33 90.5(3) .
O29 Ni3 Dy3 85.3(2) .
O29 Ni3 O33 173.2(3) .
O33 Ni3 Dy3 87.93(17) .
O31 Ni1 Dy1 88.3(2) .
O1 Ni1 Dy1 43.1(2) .
O1 Ni1 O31 84.6(3) .
O1 Ni1 O2 85.5(3) .
O1 Ni1 O26 92.2(3) .
O1 Ni1 N1 87.3(4) .
O2 Ni1 Dy1 43.15(19) .
O2 Ni1 O31 83.5(3) .
N2 Ni1 Dy1 131.3(4) .
N2 Ni1 O31 90.9(4) .
N2 Ni1 O1 172.8(5) .
N2 Ni1 O2 88.3(4) .
N2 Ni1 O26 91.9(5) .
N2 Ni1 N1 98.3(5) .
O26 Ni1 Dy1 86.6(3) .
O26 Ni1 O31 174.9(3) .
O26 Ni1 O2 92.2(4) .
N1 Ni1 Dy1 130.4(4) .
N1 Ni1 O31 89.5(4) .
N1 Ni1 O2 170.5(4) .
N1 Ni1 O26 94.3(5) .
C20 O5 Dy1 118.9(6) .
C23 O10 Dy1 117.8(6) .
C68 O30 Dy3 138.9(8) .
C21 O7 Dy2 117.4(6) .
C45 O24 Dy3 127.5(5) .
C46 O24 Dy3 116.8(6) .
C46 O24 C45 115.6(7) .
C23 O12 Dy3 119.3(6) .
C21 O6 Dy1 119.0(6) .
C44 O19 Dy2 127.6(5) .
C42 O19 Dy2 115.8(5) .
C42 O19 C44 116.0(7) .
C22 O9 Dy1 118.6(7) .
C19 O3 Dy1 128.4(6) .
C17 O3 Dy1 115.0(6) .
C17 O3 C19 116.7(8) .
C20 O8 Dy2 118.9(6) .
C24 O13 Dy2 118.4(6) .
C34 N3 Ni2 119.1(8) .
C33 N3 Ni2 122.4(8) .
C33 N3 C34 118.3(10) .
Ni1 O31 H31A 110.0 .
Ni1 O31 H31B 109.1 .
H31A O31 H31B 109.5 .
C70 O31 Ni1 133.1(13) .
C70 O31 H31A 30.5 .
C70 O31 H31B 109.5 .
Ni3 O22 Dy3 100.3(3) .
C51 O22 Dy3 129.1(7) .
C51 O22 Ni3 119.4(6) .
Ni2 O18 Dy2 101.1(3) .
C32 O18 Dy2 129.7(7) .
C32 O18 Ni2 125.0(7) .
O7 C21 O6 125.1(9) .
O7 C21 C20 117.6(9) .
O6 C21 C20 117.3(8) .
C25 O15 Dy3 118.2(7) 3_666
H36A C36 H36B 107.8 .
N4 C36 H36A 109.0 .
N4 C36 H36B 109.0 .
N4 C36 C35 112.8(10) .
C35 C36 H36A 109.0 .
C35 C36 H36B 109.0 .
O19 C44 H44A 109.5 .
O19 C44 H44B 109.5 .
O19 C44 H44C 109.5 .
H44A C44 H44B 109.5 .
H44A C44 H44C 109.5 .
H44B C44 H44C 109.5 .
C56 C57 C58 121.5(11) .
C56 C57 C62 122.4(11) .
C58 C57 C62 116.1(11) .
C24 O16 Dy3 117.5(6) 3_666
Ni3 O21 Dy3 100.5(3) .
C62 O21 Dy3 124.3(6) .
C62 O21 Ni3 122.5(6) .
Ni2 O17 Dy2 102.7(3) .
C43 O17 Dy2 129.2(6) .
C43 O17 Ni2 120.0(6) .
C2 O4 Dy1 115.2(7) .
C2 O4 C1 118.3(8) .
C1 O4 Dy1 125.8(5) .
C64 O25 Dy1 136.5(10) .
Ni1 O1 Dy1 100.1(3) .
C18 O1 Dy1 127.1(7) .
C18 O1 Ni1 122.9(7) .
C55 N5 Ni3 119.0(8) .
C56 N5 Ni3 121.6(8) .
C56 N5 C55 119.3(10) .
C53 N6 Ni3 119.5(8) .
C52 N6 Ni3 123.5(9) .
C52 N6 C53 117.0(10) .
C48 C47 H47 120.6 .
C46 C47 H47 120.6 .
C46 C47 C48 118.7(10) .
C66 O28 Dy2 138.1(7) .
C68 O29 Ni3 123.3(8) .
C72 O32 Ni2 135.7(6) .
N4 C37 H37 116.4 .
N4 C37 C38 127.3(9) .
C38 C37 H37 116.4 .
C36 N4 Ni2 120.6(7) .
C37 N4 Ni2 124.2(7) .
C37 N4 C36 115.0(10) .
C63 O23 Dy3 126.0(5) .
C61 O23 Dy3 116.7(7) .
C61 O23 C63 116.1(8) .
C22 O11 Dy3 121.1(6) .
C66 O27 Ni2 123.1(7) .
N3 C34 H34A 108.9 .
N3 C34 H34B 108.9 .
N3 C34 C35 113.3(8) .
H34A C34 H34B 107.7 .
C35 C34 H34A 108.9 .
C35 C34 H34B 108.9 .
C47 C48 H48 120.3 .
C49 C48 C47 119.4(11) .
C49 C48 H48 120.3 .
N5 C55 H55A 108.7 .
N5 C55 H55B 108.7 .
N5 C55 C54 114.3(10) .
H55A C55 H55B 107.6 .
C54 C55 H55A 108.7 .
C54 C55 H55B 108.7 .
Ni1 O2 Dy1 99.7(3) .
C7 O2 Dy1 126.6(7) .
C7 O2 Ni1 122.2(9) .
C74 O33 Ni3 134.8(7) .
C31 C30 H30 121.0 .
C31 C30 C29 117.9(12) .
C29 C30 H30 121.0 .
C41 C40 H40 120.2 .
C41 C40 C39 119.5(10) .
C39 C40 H40 120.2 .
C49 C50 C52 118.7(11) .
C49 C50 C51 117.7(12) .
C51 C50 C52 123.5(13) .
C14 C15 H15 120.5 .
C14 C15 C16 118.9(12) .
C16 C15 H15 120.5 .
C48 C49 C50 122.8(11) .
C48 C49 H49 118.6 .
C50 C49 H49 118.6 .
O5 C20 C21 114.4(9) .
O8 C20 O5 128.6(9) .
O8 C20 C21 116.9(9) .
C57 C56 H56 115.3 .
N5 C56 C57 129.5(11) .
N5 C56 H56 115.3 .
C25 O14 Dy2 115.8(6) .
C40 C41 H41 119.4 .
C42 C41 C40 121.1(10) .
C42 C41 H41 119.4 .
C59 C60 H60 121.0 .
C61 C60 H60 121.0 .
C61 C60 C59 118.0(11) .
N6 C53 H53A 109.9 .
N6 C53 H53B 109.9 .
N6 C53 C54 109.1(9) .
H53A C53 H53B 108.3 .
C54 C53 H53A 109.9 .
C54 C53 H53B 109.9 .
O1 C18 C17 117.8(11) .
O1 C18 C13 123.5(12) .
C17 C18 C13 118.7(12) .
C39 C38 C37 117.6(10) .
C39 C38 C43 119.0(10) .
C43 C38 C37 123.4(9) .
N6 C52 C50 126.3(12) .
N6 C52 H52 116.9 .
C50 C52 H52 116.9 .
C60 C59 H59 119.7 .
C58 C59 C60 120.6(11) .
C58 C59 H59 119.7 .
O15 C25 O14 125.8(10) 3_666
O15 C25 C24 118.2(9) 3_666
O14 C25 C24 115.9(9) .
C40 C39 H39 119.7 .
C38 C39 C40 120.6(11) .
C38 C39 H39 119.7 .
C57 C58 H58 117.7 .
C59 C58 C57 124.6(11) .
C59 C58 H58 117.7 .
O23 C63 H63A 109.5 .
O23 C63 H63B 109.5 .
O23 C63 H63C 109.5 .
H63A C63 H63B 109.5 .
H63A C63 H63C 109.5 .
H63B C63 H63C 109.5 .
O3 C19 H19A 107.9 .
O3 C19 H19B 110.7 .
O3 C19 H19C 109.7 .
H19A C19 H19B 109.5 .
H19A C19 H19C 109.5 .
H19B C19 H19C 109.5 .
O19 C42 C43 114.5(8) .
C41 C42 O19 126.1(10) .
C41 C42 C43 119.4(10) .
O2 C7 C2 120.7(12) .
O2 C7 C6 121.9(14) .
C2 C7 C6 117.4(13) .
O13 C24 C25 118.1(9) .
O16 C24 O13 124.2(10) 3_666
O16 C24 C25 117.7(8) 3_666
C55 C54 C53 115.8(10) .
C55 C54 H54A 108.3 .
C55 C54 H54B 108.3 .
C53 C54 H54A 108.3 .
C53 C54 H54B 108.3 .
H54A C54 H54B 107.4 .
O28 C66 C67 113.4(10) .
O27 C66 O28 127.5(10) .
O27 C66 C67 119.1(10) .
O17 C43 C38 124.0(9) .
O17 C43 C42 115.9(9) .
C42 C43 C38 120.1(9) .
C26 O20 Dy2 126.1(6) .
C27 O20 Dy2 116.1(6) .
C27 O20 C26 117.7(9) .
C9 N2 Ni1 117.9(10) .
C8 N2 Ni1 123.0(10) .
C8 N2 C9 117.9(13) .
C7 C2 O4 111.3(11) .
C3 C2 O4 121.3(13) .
C3 C2 C7 127.3(13) .
C2 C3 H3 121.3 .
C2 C3 C4 117.3(16) .
C4 C3 H3 121.3 .
O4 C1 H1A 108.6 .
O4 C1 H1B 110.2 .
O4 C1 H1C 109.6 .
H1A C1 H1B 109.5 .
H1A C1 H1C 109.5 .
H1B C1 H1C 109.4 .
C4 C5 H5 116.8 .
C4 C5 C6 126.3(17) .
C6 C5 H5 116.8 .
C3 C4 H4 122.4 .
C5 C4 C3 115.3(19) .
C5 C4 H4 122.4 .
N2 C9 H9A 108.3 .
N2 C9 H9B 108.3 .
H9A C9 H9B 107.4 .
C10 C9 N2 116.0(13) .
C10 C9 H9A 108.3 .
C10 C9 H9B 108.3 .
C29 C28 H28 122.7 .
C27 C28 H28 122.7 .
C27 C28 C29 114.6(12) .
O22 C51 C50 124.5(11) .
O22 C51 C46 116.9(10) .
C46 C51 C50 118.6(11) .
C64 O26 Ni1 120.3(10) .
O24 C45 H45A 109.5 .
O24 C45 H45B 109.5 .
O24 C45 H45C 109.5 .
H45A C45 H45B 109.5 .
H45A C45 H45C 109.5 .
H45B C45 H45C 109.5 .
C66 C67 H67A 109.0 .
C66 C67 H67B 110.4 .
C66 C67 H67C 109.0 .
H67A C67 H67B 109.5 .
H67A C67 H67C 109.5 .
H67B C67 H67C 109.5 .
O33 C74 H74C 109.1 .
O33 C74 H74D 109.1 .
O33 C74 H74A 109.6 .
O33 C74 H74B 109.6 .
O33 C74 C75 112.7(13) .
O33 C74 C75X 110.2(13) .
H74C C74 H74D 107.8 .
H74C C74 H74A 34.8 .
H74C C74 H74B 134.5 .
H74D C74 H74A 75.2 .
H74D C74 H74B 35.8 .
H74A C74 H74B 108.1 .
C75 C74 H74C 109.1 .
C75 C74 H74D 109.1 .
C75 C74 H74A 132.6 .
C75 C74 H74B 76.6 .
C75 C74 C75X 34.8(15) .
C75X C74 H74C 78.0 .
C75X C74 H74D 135.6 .
C75X C74 H74A 109.6 .
C75X C74 H74B 109.6 .
O21 C62 C57 122.4(11) .
O21 C62 C61 121.0(9) .
C61 C62 C57 116.4(11) .
O23 C61 C60 125.0(11) .
O23 C61 C62 110.8(9) .
C60 C61 C62 124.1(10) .
O24 C46 C47 124.7(10) .
O24 C46 C51 112.7(10) .
C47 C46 C51 122.6(10) .
N3 C33 H33 115.4 .
N3 C33 C31 129.1(12) .
C31 C33 H33 115.4 .
O18 C32 C31 124.0(11) .
O18 C32 C27 115.4(11) .
C31 C32 C27 120.6(11) .
O20 C26 H26A 110.6 .
O20 C26 H26B 111.7 .
O20 C26 H26C 106.1 .
H26A C26 H26B 109.4 .
H26A C26 H26C 109.5 .
H26B C26 H26C 109.5 .
O30 C68 O29 126.3(12) .
O30 C68 C69 118.4(11) .
O29 C68 C69 115.4(12) .
O10 C23 O12 126.5(9) .
O10 C23 C22 118.0(10) .
O12 C23 C22 115.5(10) .
O9 C22 O11 127.3(10) .
O9 C22 C23 116.6(10) .
O11 C22 C23 116.0(10) .
O3 C17 C18 114.0(10) .
O3 C17 C16 123.9(11) .
C16 C17 C18 122.1(12) .
O25 C64 C65 111.3(16) .
O26 C64 O25 130.9(16) .
O26 C64 C65 117.6(14) .
C12 N1 Ni1 125.3(11) .
C12 N1 C11 117.7(14) .
C11 N1 Ni1 116.7(10) .
C36 C35 C34 115.0(10) .
C36 C35 H35A 108.5 .
C36 C35 H35B 108.5 .
C34 C35 H35A 108.5 .
C34 C35 H35B 108.5 .
H35A C35 H35B 107.5 .
C30 C31 C33 115.8(12) .
C32 C31 C30 119.8(11) .
C32 C31 C33 124.1(11) .
C30 C29 C28 124.4(13) .
C30 C29 H29 117.8 .
C28 C29 H29 117.8 .
C5 C6 C7 114.8(15) .
C5 C6 C8 121.4(15) .
C8 C6 C7 123.0(14) .
N2 C8 C6 126.2(14) .
N2 C8 H8 116.9 .
C6 C8 H8 116.9 .
C15 C14 H14 119.2 .
C15 C14 C13 121.7(14) .
C13 C14 H14 119.2 .
C15 C16 H16 120.5 .
C17 C16 C15 118.9(12) .
C17 C16 H16 120.5 .
O20 C27 C28 121.3(11) .
O20 C27 C32 116.0(10) .
C28 C27 C32 122.5(12) .
N1 C12 H12 117.3 .
N1 C12 C13 125.5(14) .
C13 C12 H12 117.3 .
C9 C10 H10A 107.6 .
C9 C10 H10B 107.6 .
C9 C10 C11 119.0(15) .
H10A C10 H10B 107.0 .
C11 C10 H10A 107.6 .
C11 C10 H10B 107.6 .
N1 C11 H11A 108.5 .
N1 C11 H11B 108.5 .
C10 C11 N1 115.0(14) .
C10 C11 H11A 108.5 .
C10 C11 H11B 108.5 .
H11A C11 H11B 107.5 .
C18 C13 C12 123.2(13) .
C14 C13 C18 119.3(13) .
C14 C13 C12 116.9(14) .
C68 C69 H69A 107.4 .
C68 C69 H69B 109.6 .
C68 C69 H69C 111.5 .
H69A C69 H69B 109.5 .
H69A C69 H69C 109.5 .
H69B C69 H69C 109.4 .
C64 C65 H65A 110.6 .
C64 C65 H65B 107.8 .
C64 C65 H65C 110.0 .
H65A C65 H65B 109.5 .
H65A C65 H65C 109.5 .
H65B C65 H65C 109.4 .
H73A C73 H73B 109.5 .
H73A C73 H73C 109.5 .
H73B C73 H73C 109.5 .
C72 C73 H73A 109.9 .
C72 C73 H73B 108.2 .
C72 C73 H73C 110.3 .
O32 C72 C73 112.1(8) .
O32 C72 H72A 109.2 .
O32 C72 H72B 109.2 .
C73 C72 H72A 109.2 .
C73 C72 H72B 109.2 .
H72A C72 H72B 107.9 .
H4WA O4W H4WB 109.5 .
H4WA O4W H3WB 110.8 .
H4WB O4W H3WB 59.7 .
C74 C75 H75A 105.2 .
C74 C75 H75B 118.0 .
C74 C75 H75C 104.8 .
C74 C75 H75E 94.7 .
C74 C75 H75F 113.3 .
H75A C75 H75B 109.5 .
H75A C75 H75C 109.4 .
H75A C75 H75E 10.5 .
H75A C75 H75F 89.3 .
H75B C75 H75C 109.5 .
H75B C75 H75E 115.0 .
H75B C75 H75F 116.7 .
H75C C75 H75E 113.8 .
H75C C75 H75F 20.2 .
H75E C75 H75F 94.3 .
C74 C75X H75A 109.1 .
C74 C75X H75C 96.1 .
C74 C75X H75D 111.4 .
C74 C75X H75E 105.8 .
C74 C75X H75F 111.2 .
H75A C75X H75C 100.5 .
H75A C75X H75D 122.3 .
H75A C75X H75E 18.5 .
H75A C75X H75F 91.6 .
H75C C75X H75D 113.9 .
H75C C75X H75E 119.0 .
H75C C75X H75F 15.5 .
H75D C75X H75E 109.5 .
H75D C75X H75F 109.5 .
H75E C75X H75F 109.4 .
H2WA O2W H2WB 109.5 .
H2WA O2W H3WA 58.3 .
H2WB O2W H3WA 92.9 .
H77A C77 H77B 109.5 .
H77A C77 H77C 109.5 .
H77B C77 H77C 109.5 .
C76 C77 H77A 109.5 .
C76 C77 H77B 109.5 .
C76 C77 H77C 109.5 .
N7 C76 C77 165(3) .
H4WB O3W H2WB 123.4 .
H4WB O3W H3WA 62.0 .
H4WB O3W H3WB 53.6 .
H2WB O3W H3WA 63.5 .
H2WB O3W H3WB 153.3 .
H3WA O3W H3WB 100.7 .
H1WA O1W H1WB 93.5 .
H1WA O1W H71A 137.7 .
H1WA O1W H71B 63.1 .
H1WB O1W H71A 92.3 .
H1WB O1W H71B 82.4 .
H71A O1W H71B 76.3 .
O31 C70 H31A 32.1 .
O31 C70 H70A 106.3 .
O31 C70 H70B 106.3 .
O31 C70 C71 124(2) .
H31A C70 H70A 84.8 .
H31A C70 H70B 90.5 .
H70A C70 H70B 106.4 .
C71 C70 H31A 155.7 .
C71 C70 H70A 106.3 .
C71 C70 H70B 106.3 .
H1WA C71 H71A 100.3 .
H1WA C71 H71B 56.3 .
H1WA C71 H71C 150.2 .
C70 C71 H1WA 65.4 .
C70 C71 H71A 111.8 .
C70 C71 H71B 112.4 .
C70 C71 H71C 104.1 .
H71A C71 H71B 109.4 .
H71A C71 H71C 109.5 .
H71B C71 H71C 109.5 .

loop_
_geom_bond_atom_site_label_1
_geom_bond_atom_site_label_2
_geom_bond_distance
_geom_bond_site_symmetry_2
Dy2 Ni2 3.3800(14) .
Dy2 O7 2.377(6) .
Dy2 O19 2.662(6) .
Dy2 O8 2.371(6) .
Dy2 O13 2.356(6) .
Dy2 O18 2.336(6) .
Dy2 O17 2.279(7) .
Dy2 O28 2.329(7) .
Dy2 O14 2.437(5) .
Dy2 O20 2.640(7) .
Dy3 Ni3 3.3587(14) .
Dy3 O30 2.350(7) .
Dy3 O24 2.648(6) .
Dy3 O12 2.411(6) .
Dy3 O22 2.313(7) .
Dy3 O15 2.389(6) .
Dy3 O16 2.384(5) .
Dy3 O21 2.330(6) .
Dy3 O23 2.642(7) .
Dy3 O11 2.351(7) .
Dy1 Ni1 3.3367(16) .
Dy1 O5 2.405(6) .
Dy1 O10 2.390(7) .
Dy1 O6 2.345(6) .
Dy1 O9 2.377(7) .
Dy1 O3 2.678(6) .
Dy1 O4 2.647(7) .
Dy1 O25 2.322(8) .
Dy1 O1 2.317(7) .
Dy1 O2 2.315(7) .
Ni2 N3 2.032(9) .
Ni2 O18 2.035(6) .
Ni2 O17 2.046(6) .
Ni2 O32 2.213(6) .
Ni2 N4 1.996(9) .
Ni2 O27 2.062(6) .
Ni3 O22 2.057(6) .
Ni3 O21 2.031(7) .
Ni3 N5 2.043(8) .
Ni3 N6 2.020(10) .
Ni3 O29 2.081(7) .
Ni3 O33 2.148(7) .
Ni1 O31 2.170(9) .
Ni1 O1 2.028(6) .
Ni1 O2 2.043(7) .
Ni1 N2 2.002(10) .
Ni1 O26 2.034(11) .
Ni1 N1 2.030(13) .
O5 C20 1.265(10) .
O10 C23 1.227(11) .
O30 C68 1.246(13) .
O7 C21 1.243(9) .
O24 C45 1.443(9) .
O24 C46 1.372(10) .
O12 C23 1.262(12) .
O6 C21 1.274(10) .
O19 C44 1.417(9) .
O19 C42 1.362(10) .
O9 C22 1.234(12) .
O3 C19 1.458(9) .
O3 C17 1.360(12) .
O8 C20 1.222(11) .
O13 C24 1.276(9) .
N3 C34 1.475(12) .
N3 C33 1.290(12) .
O31 H31A 0.8511 .
O31 H31B 0.8506 .
O31 C70 1.422(11) .
O22 C51 1.326(11) .
O18 C32 1.320(11) .
C21 C20 1.563(13) .
O15 C25 1.222(10) 3_666
C36 H36A 0.9700 .
C36 H36B 0.9700 .
C36 N4 1.466(11) .
C36 C35 1.471(14) .
C44 H44A 0.9600 .
C44 H44B 0.9600 .
C44 H44C 0.9600 .
C57 C56 1.401(14) .
C57 C58 1.422(13) .
C57 C62 1.469(12) .
O16 C24 1.252(10) 3_666
O21 C62 1.306(12) .
O17 C43 1.372(10) .
O4 C2 1.420(12) .
O4 C1 1.442(10) .
O25 C64 1.253(15) .
O1 C18 1.350(12) .
N5 C55 1.478(13) .
N5 C56 1.275(12) .
N6 C53 1.512(13) .
N6 C52 1.272(13) .
C47 H47 0.9300 .
C47 C48 1.394(13) .
C47 C46 1.387(13) .
O28 C66 1.283(11) .
O29 C68 1.261(12) .
O32 C72 1.401(8) .
C37 H37 0.9300 .
C37 N4 1.261(11) .
C37 C38 1.460(13) .
O23 C63 1.429(11) .
O23 C61 1.361(10) .
O11 C22 1.267(11) .
O27 C66 1.235(11) .
C34 H34A 0.9700 .
C34 H34B 0.9700 .
C34 C35 1.522(13) .
C48 H48 0.9300 .
C48 C49 1.376(15) .
C55 H55A 0.9700 .
C55 H55B 0.9700 .
C55 C54 1.490(13) .
O2 C7 1.327(13) .
O33 C74 1.410(8) .
C30 H30 0.9300 .
C30 C31 1.392(14) .
C30 C29 1.406(15) .
C40 H40 0.9300 .
C40 C41 1.386(13) .
C40 C39 1.403(13) .
C50 C49 1.409(15) .
C50 C52 1.442(15) .
C50 C51 1.412(14) .
C15 H15 0.9300 .
C15 C14 1.365(15) .
C15 C16 1.438(16) .
C49 H49 0.9300 .
C56 H56 0.9300 .
O14 C25 1.282(10) .
C41 H41 0.9300 .
C41 C42 1.362(12) .
C60 H60 0.9300 .
C60 C59 1.414(13) .
C60 C61 1.366(13) .
C53 H53A 0.9700 .
C53 H53B 0.9700 .
C53 C54 1.527(13) .
C18 C17 1.395(14) .
C18 C13 1.405(15) .
C38 C39 1.374(12) .
C38 C43 1.410(13) .
C52 H52 0.9300 .
C59 H59 0.9300 .
C59 C58 1.324(14) .
C25 O15 1.222(10) 3_666
C25 C24 1.517(13) .
C39 H39 0.9300 .
C58 H58 0.9300 .
C63 H63A 0.9600 .
C63 H63B 0.9600 .
C63 H63C 0.9600 .
C19 H19A 0.9607 .
C19 H19B 0.9615 .
C19 H19C 0.9605 .
C42 C43 1.407(12) .
C7 C2 1.355(15) .
C7 C6 1.442(16) .
C24 O16 1.252(10) 3_666
C54 H54A 0.9700 .
C54 H54B 0.9700 .
C66 C67 1.532(12) .
O20 C26 1.445(11) .
O20 C27 1.363(12) .
N2 C9 1.472(16) .
N2 C8 1.299(15) .
C2 C3 1.347(16) .
C3 H3 0.9300 .
C3 C4 1.45(2) .
C1 H1A 0.9608 .
C1 H1B 0.9607 .
C1 H1C 0.9611 .
C5 H5 0.9300 .
C5 C4 1.36(2) .
C5 C6 1.419(19) .
C4 H4 0.9300 .
C9 H9A 0.9700 .
C9 H9B 0.9700 .
C9 C10 1.441(17) .
C28 H28 0.9300 .
C28 C29 1.416(15) .
C28 C27 1.396(14) .
C51 C46 1.398(14) .
O26 C64 1.232(18) .
C45 H45A 0.9600 .
C45 H45B 0.9600 .
C45 H45C 0.9600 .
C67 H67A 0.9613 .
C67 H67B 0.9607 .
C67 H67C 0.9608 .
C74 H74C 0.9700 .
C74 H74D 0.9700 .
C74 H74A 0.9700 .
C74 H74B 0.9700 .
C74 C75 1.528(12) .
C74 C75X 1.530(12) .
C62 C61 1.422(14) .
C33 H33 0.9300 .
C33 C31 1.398(14) .
C32 C31 1.390(13) .
C32 C27 1.401(14) .
C26 H26A 0.9608 .
C26 H26B 0.9610 .
C26 H26C 0.9611 .
C68 C69 1.562(16) .
C23 C22 1.546(13) .
C17 C16 1.367(13) .
C64 C65 1.62(2) .
N1 C12 1.281(14) .
N1 C11 1.502(16) .
C35 H35A 0.9700 .
C35 H35B 0.9700 .
C29 H29 0.9300 .
C6 C8 1.435(17) .
C8 H8 0.9300 .
C14 H14 0.9300 .
C14 C13 1.396(15) .
C16 H16 0.9300 .
C12 H12 0.9300 .
C12 C13 1.426(16) .
C10 H10A 0.9700 .
C10 H10B 0.9700 .
C10 C11 1.485(16) .
C11 H11A 0.9700 .
C11 H11B 0.9700 .
C69 H69A 0.9604 .
C69 H69B 0.9611 .
C69 H69C 0.9610 .
C65 H65A 0.9611 .
C65 H65B 0.9606 .
C65 H65C 0.9600 .
C73 H73A 0.9603 .
C73 H73B 0.9613 .
C73 H73C 0.9608 .
C73 C72 1.535(10) .
C72 H72A 0.9700 .
C72 H72B 0.9700 .
N7 C76 1.24(2) .
O4W H4WA 0.8507 .
O4W H4WB 0.8509 .
O4W H3WB 0.7220 .
C75 H75A 0.9605 .
C75 H75B 0.9608 .
C75 H75C 0.9608 .
C75 H75E 1.1950 .
C75 H75F 0.9298 .
C75X H75A 0.8906 .
C75X H75C 1.1386 .
C75X H75D 0.9611 .
C75X H75E 0.9603 .
C75X H75F 0.9604 .
O2W H2WA 0.8511 .
O2W H2WB 0.8505 .
O2W H3WA 0.9808 .
C77 H77A 0.9600 .
C77 H77B 0.9600 .
C77 H77C 0.9600 .
C77 C76 1.37(3) .
O3W H4WB 0.8831 .
O3W H2WB 1.4655 .
O3W H3WA 0.8800 .
O3W H3WB 0.8718 .
O1W H1WA 0.8501 .
O1W H1WB 0.8398 .
O1W H71A 1.1756 .
O1W H71B 1.3541 .
C70 H31A 0.8135 .
C70 H70A 0.9700 .
C70 H70B 0.9700 .
C70 C71 1.547(12) .
C71 H71A 0.9608 .
C71 H71B 0.9611 .
C71 H71C 0.9612 .

loop_
_geom_torsion_atom_site_label_1
_geom_torsion_atom_site_label_2
_geom_torsion_atom_site_label_3
_geom_torsion_atom_site_label_4
_geom_torsion
_geom_torsion_site_symmetry_1
_geom_torsion_site_symmetry_4
Dy2 Ni2 N3 C34 -159.0(5) . .
Dy2 Ni2 N3 C33 25.8(9) . .
Dy2 Ni2 O18 C32 158.7(8) . .
Dy2 Ni2 O17 C43 -151.3(7) . .
Dy2 Ni2 O32 C72 155.8(9) . .
Dy2 Ni2 N4 C36 157.8(6) . .
Dy2 Ni2 N4 C37 -28.0(10) . .
Dy2 Ni2 O27 C66 -2.5(8) . .
Dy2 O7 C21 O6 -176.2(7) . .
Dy2 O7 C21 C20 3.7(10) . .
Dy2 O19 C42 C41 165.8(8) . .
Dy2 O19 C42 C43 -12.5(10) . .
Dy2 O8 C20 O5 179.3(8) . .
Dy2 O8 C20 C21 3.5(11) . .
Dy2 O13 C24 O16 -168.8(8) . 3_666
Dy2 O13 C24 C25 9.6(11) . .
Dy2 O18 C32 C31 170.6(6) . .
Dy2 O18 C32 C27 -9.5(11) . .
Dy2 O17 C43 C38 -169.4(7) . .
Dy2 O17 C43 C42 13.0(11) . .
Dy2 O28 C66 O27 -6(2) . .
Dy2 O28 C66 C67 172.3(6) . .
Dy2 O14 C25 O15 165.5(8) . 3_666
Dy2 O14 C25 C24 -19.0(11) . .
Dy2 O20 C27 C28 -177.0(7) . .
Dy2 O20 C27 C32 7.9(10) . .
Dy3 Ni3 O22 C51 -146.8(9) . .
Dy3 Ni3 O21 C62 142.9(9) . .
Dy3 Ni3 N5 C55 -157.0(6) . .
Dy3 Ni3 N5 C56 25.8(10) . .
Dy3 Ni3 N6 C53 152.2(6) . .
Dy3 Ni3 N6 C52 -30.2(12) . .
Dy3 Ni3 O29 C68 -2.1(9) . .
Dy3 Ni3 O33 C74 -168.1(9) . .
Dy3 O30 C68 O29 -6(2) . .
Dy3 O30 C68 C69 174.4(8) . .
Dy3 O24 C46 C47 163.4(8) . .
Dy3 O24 C46 C51 -13.8(11) . .
Dy3 O12 C23 O10 169.3(8) . .
Dy3 O12 C23 C22 -9.0(12) . .
Dy3 O22 C51 C50 -165.9(8) . .
Dy3 O22 C51 C46 17.1(13) . .
Dy3 O21 C62 C57 164.1(7) . .
Dy3 O21 C62 C61 -22.1(13) . .
Dy3 O23 C61 C60 -162.3(8) . .
Dy3 O23 C61 C62 14.0(10) . .
Dy3 O11 C22 O9 -175.3(8) . .
Dy3 O11 C22 C23 1.4(11) . .
Dy1 Ni1 O31 C70 -158.4(16) . .
Dy1 Ni1 O1 C18 147.7(9) . .
Dy1 Ni1 O2 C7 -145.4(10) . .
Dy1 Ni1 N2 C9 156.0(9) . .
Dy1 Ni1 N2 C8 -36.7(18) . .
Dy1 Ni1 O26 C64 -0.4(13) . .
Dy1 Ni1 N1 C12 31.0(16) . .
Dy1 Ni1 N1 C11 -156.3(9) . .
Dy1 O5 C20 O8 -163.8(8) . .
Dy1 O5 C20 C21 12.0(10) . .
Dy1 O10 C23 O12 -174.6(8) . .
Dy1 O10 C23 C22 3.7(12) . .
Dy1 O6 C21 O7 169.7(6) . .
Dy1 O6 C21 C20 -10.3(10) . .
Dy1 O9 C22 O11 167.4(8) . .
Dy1 O9 C22 C23 -9.3(12) . .
Dy1 O3 C17 C18 17.7(12) . .
Dy1 O3 C17 C16 -162.5(9) . .
Dy1 O4 C2 C7 -17.3(14) . .
Dy1 O4 C2 C3 165.3(12) . .
Dy1 O25 C64 O26 1(3) . .
Dy1 O25 C64 C65 -173.5(9) . .
Dy1 O1 C18 C17 -15.8(15) . .
Dy1 O1 C18 C13 162.9(9) . .
Dy1 O2 C7 C2 16.5(19) . .
Dy1 O2 C7 C6 -162.3(10) . .
Ni2 Dy2 O7 C21 -124.4(6) . .
Ni2 Dy2 O19 C44 -168.3(6) . .
Ni2 Dy2 O19 C42 2.3(6) . .
Ni2 Dy2 O8 C20 118.1(7) . .
Ni2 Dy2 O13 C24 -12.4(8) . .
Ni2 Dy2 O18 C32 -157.3(8) . .
Ni2 Dy2 O17 C43 147.5(8) . .
Ni2 Dy2 O28 C66 2.7(10) . .
Ni2 Dy2 O14 C25 -162.0(7) . .
Ni2 Dy2 O20 C26 -175.8(8) . .
Ni2 Dy2 O20 C27 -0.9(6) . .
Ni2 N3 C34 C35 -45.1(11) . .
Ni2 N3 C33 C31 -12.1(14) . .
Ni2 O18 C32 C31 18.2(12) . .
Ni2 O18 C32 C27 -161.9(6) . .
Ni2 O17 C43 C38 -26.6(12) . .
Ni2 O17 C43 C42 155.8(6) . .
Ni2 O32 C72 C73 -123.4(9) . .
Ni2 O27 C66 O28 5.3(17) . .
Ni2 O27 C66 C67 -172.9(6) . .
Ni3 Dy3 O30 C68 3.1(12) . .
Ni3 Dy3 O24 C45 -172.9(6) . .
Ni3 Dy3 O24 C46 3.1(6) . .
Ni3 Dy3 O12 C23 -172.5(8) . .
Ni3 Dy3 O22 C51 142.1(9) . .
Ni3 Dy3 O15 C25 124.5(7) . 3_666
Ni3 Dy3 O16 C24 -129.8(7) . 3_666
Ni3 Dy3 O21 C62 -142.0(9) . .
Ni3 Dy3 O23 C63 -173.5(7) . .
Ni3 Dy3 O23 C61 -6.9(6) . .
Ni3 Dy3 O11 C22 -3.5(9) . .
Ni3 O22 C51 C50 -29.8(14) . .
Ni3 O22 C51 C46 153.2(7) . .
Ni3 O21 C62 C57 30.0(13) . .
Ni3 O21 C62 C61 -156.2(7) . .
Ni3 N5 C55 C54 -46.0(12) . .
Ni3 N5 C56 C57 -5.0(17) . .
Ni3 N6 C53 C54 53.0(12) . .
Ni3 N6 C52 C50 4.4(18) . .
Ni3 O29 C68 O30 4.8(18) . .
Ni3 O29 C68 C69 -175.6(8) . .
Ni3 O33 C74 C75 -116.7(15) . .
Ni3 O33 C74 C75X -154.2(13) . .
Ni1 Dy1 O5 C20 167.4(7) . .
Ni1 Dy1 O10 C23 -129.4(7) . .
Ni1 Dy1 O6 C21 11.7(8) . .
Ni1 Dy1 O9 C22 131.4(7) . .
Ni1 Dy1 O3 C19 169.8(7) . .
Ni1 Dy1 O3 C17 -8.0(7) . .
Ni1 Dy1 O4 C2 6.6(7) . .
Ni1 Dy1 O4 C1 176.5(7) . .
Ni1 Dy1 O25 C64 -1.0(13) . .
Ni1 Dy1 O1 C18 -145.8(10) . .
Ni1 Dy1 O2 C7 143.2(12) . .
Ni1 O31 C70 C71 125(3) . .
Ni1 O1 C18 C17 -154.5(8) . .
Ni1 O1 C18 C13 24.1(15) . .
Ni1 O2 C7 C2 152.3(11) . .
Ni1 O2 C7 C6 -26.6(17) . .
Ni1 N2 C9 C10 45.4(18) . .
Ni1 N2 C8 C6 10(3) . .
Ni1 O26 C64 O25 0(3) . .
Ni1 O26 C64 C65 174.3(10) . .
Ni1 N1 C12 C13 -9(2) . .
Ni1 N1 C11 C10 -43.8(19) . .
O5 Dy1 Ni1 O31 2.5(3) . .
O5 Dy1 Ni1 O1 -81.4(3) . .
O5 Dy1 Ni1 O2 84.9(3) . .
O5 Dy1 Ni1 N2 92.2(5) . .
O5 Dy1 Ni1 O26 -178.2(3) . .
O5 Dy1 Ni1 N1 -85.4(5) . .
O5 Dy1 O10 C23 120.5(7) . .
O5 Dy1 O6 C21 11.7(6) . .
O5 Dy1 O9 C22 -119.4(7) . .
O5 Dy1 O3 C19 -117.0(8) . .
O5 Dy1 O3 C17 65.3(7) . .
O5 Dy1 O4 C2 -67.0(7) . .
O5 Dy1 O4 C1 102.9(7) . .
O5 Dy1 O25 C64 1.0(15) . .
O5 Dy1 O1 Ni1 89.0(3) . .
O5 Dy1 O1 C18 -56.8(8) . .
O5 Dy1 O2 Ni1 -86.1(3) . .
O5 Dy1 O2 C7 57.1(10) . .
O10 Dy1 Ni1 O31 -131.9(3) . .
O10 Dy1 Ni1 O1 144.2(4) . .
O10 Dy1 Ni1 O2 -49.5(4) . .
O10 Dy1 Ni1 N2 -42.2(6) . .
O10 Dy1 Ni1 O26 47.4(4) . .
O10 Dy1 Ni1 N1 140.2(5) . .
O10 Dy1 O5 C20 -61.2(7) . .
O10 Dy1 O6 C21 157.0(6) . .
O10 Dy1 O9 C22 8.2(7) . .
O10 Dy1 O3 C19 11.2(8) . .
O10 Dy1 O3 C17 -166.6(7) . .
O10 Dy1 O4 C2 136.1(8) . .
O10 Dy1 O4 C1 -54.0(7) . .
O10 Dy1 O25 C64 -145.4(13) . .
O10 Dy1 O1 Ni1 -74.2(5) . .
O10 Dy1 O1 C18 140.0(8) . .
O10 Dy1 O2 Ni1 142.9(3) . .
O10 Dy1 O2 C7 -73.9(11) . .
O10 C23 C22 O9 3.8(14) . .
O10 C23 C22 O11 -173.3(9) . .
O30 Dy3 Ni3 O22 -96.9(3) . .
O30 Dy3 Ni3 O21 94.3(3) . .
O30 Dy3 Ni3 N5 93.5(4) . .
O30 Dy3 Ni3 N6 -90.7(4) . .
O30 Dy3 Ni3 O29 -0.1(3) . .
O30 Dy3 Ni3 O33 -179.6(3) . .
O30 Dy3 O24 C45 -106.6(7) . .
O30 Dy3 O24 C46 69.5(7) . .
O30 Dy3 O12 C23 -174.8(7) . .
O30 Dy3 O22 Ni3 69.9(3) . .
O30 Dy3 O22 C51 -147.9(8) . .
O30 Dy3 O15 C25 84.3(7) . 3_666
O30 Dy3 O16 C24 -84.5(7) . 3_666
O30 Dy3 O21 Ni3 -72.0(3) . .
O30 Dy3 O21 C62 146.0(8) . .
O30 Dy3 O23 C63 119.3(7) . .
O30 Dy3 O23 C61 -74.0(7) . .
O30 Dy3 O11 C22 178.5(7) . .
O7 Dy2 Ni2 N3 139.7(3) . .
O7 Dy2 Ni2 O18 145.4(3) . .
O7 Dy2 Ni2 O17 -49.5(3) . .
O7 Dy2 Ni2 O32 -134.2(2) . .
O7 Dy2 Ni2 N4 -43.2(3) . .
O7 Dy2 Ni2 O27 46.8(2) . .
O7 Dy2 O19 C44 -42.3(6) . .
O7 Dy2 O19 C42 128.3(6) . .
O7 Dy2 O8 C20 -1.4(7) . .
O7 Dy2 O13 C24 129.2(7) . .
O7 Dy2 O18 Ni2 -67.0(5) . .
O7 Dy2 O18 C32 135.8(7) . .
O7 Dy2 O17 Ni2 141.2(2) . .
O7 Dy2 O17 C43 -71.3(7) . .
O7 Dy2 O28 C66 -139.4(11) . .
O7 Dy2 O14 C25 -34.5(8) . .
O7 Dy2 O20 C26 29.7(8) . .
O7 Dy2 O20 C27 -155.4(5) . .
O7 C21 C20 O5 178.6(8) . .
O7 C21 C20 O8 -5.0(13) . .
O24 Dy3 Ni3 O22 18.0(3) . .
O24 Dy3 Ni3 O21 -150.8(3) . .
O24 Dy3 Ni3 N5 -151.6(4) . .
O24 Dy3 Ni3 N6 24.1(4) . .
O24 Dy3 Ni3 O29 114.7(3) . .
O24 Dy3 Ni3 O33 -64.7(2) . .
O24 Dy3 O30 C68 -82.2(12) . .
O24 Dy3 O12 C23 -70.0(8) . .
O24 Dy3 O22 Ni3 -159.4(3) . .
O24 Dy3 O22 C51 -17.3(7) . .
O24 Dy3 O15 C25 -27.0(8) . 3_666
O24 Dy3 O16 C24 150.4(8) . 3_666
O24 Dy3 O21 Ni3 37.3(4) . .
O24 Dy3 O21 C62 -104.7(8) . .
O24 Dy3 O23 C63 -68.4(8) . .
O24 Dy3 O23 C61 98.3(7) . .
O24 Dy3 O11 C22 70.8(7) . .
O12 Dy3 Ni3 O22 84.7(3) . .
O12 Dy3 Ni3 O21 -84.0(3) . .
O12 Dy3 Ni3 N5 -84.9(4) . .
O12 Dy3 Ni3 N6 90.9(4) . .
O12 Dy3 Ni3 O29 -178.5(3) . .
O12 Dy3 Ni3 O33 2.0(2) . .
O12 Dy3 O30 C68 5.6(14) . .
O12 Dy3 O24 C45 115.4(7) . .
O12 Dy3 O24 C46 -68.6(6) . .
O12 Dy3 O22 Ni3 -85.0(3) . .
O12 Dy3 O22 C51 57.1(7) . .
O12 Dy3 O15 C25 -125.0(7) . 3_666
O12 Dy3 O16 C24 125.2(7) . 3_666
O12 Dy3 O21 Ni3 85.7(3) . .
O12 Dy3 O21 C62 -56.3(7) . .
O12 Dy3 O23 C63 -102.0(7) . .
O12 Dy3 O23 C61 64.6(6) . .
O12 Dy3 O11 C22 -4.1(7) . .
O12 C23 C22 O9 -177.8(9) . .
O12 C23 C22 O11 5.2(14) . .
O6 Dy1 Ni1 O31 2.4(3) . .
O6 Dy1 Ni1 O1 -81.5(4) . .
O6 Dy1 Ni1 O2 84.8(4) . .
O6 Dy1 Ni1 N2 92.2(6) . .
O6 Dy1 Ni1 O26 -178.3(4) . .
O6 Dy1 Ni1 N1 -85.4(5) . .
O6 Dy1 O5 C20 -12.7(6) . .
O6 Dy1 O10 C23 75.1(7) . .
O6 Dy1 O9 C22 -73.7(7) . .
O6 Dy1 O3 C19 -43.6(7) . .
O6 Dy1 O3 C17 138.6(8) . .
O6 Dy1 O4 C2 -139.7(8) . .
O6 Dy1 O4 C1 30.2(7) . .
O6 Dy1 O25 C64 177.7(12) . .
O6 Dy1 O1 Ni1 135.0(3) . .
O6 Dy1 O1 C18 -10.8(9) . .
O6 Dy1 O2 Ni1 -133.6(3) . .
O6 Dy1 O2 C7 9.6(11) . .
O6 C21 C20 O5 -1.4(12) . .
O6 C21 C20 O8 175.0(8) . .
O19 Dy2 Ni2 N3 -154.3(3) . .
O19 Dy2 Ni2 O18 -148.6(3) . .
O19 Dy2 Ni2 O17 16.5(2) . .
O19 Dy2 Ni2 O32 -68.2(2) . .
O19 Dy2 Ni2 N4 22.8(3) . .
O19 Dy2 Ni2 O27 112.7(2) . .
O19 Dy2 O7 C21 154.3(7) . .
O19 Dy2 O8 C20 -30.6(8) . .
O19 Dy2 O13 C24 60.4(6) . .
O19 Dy2 O18 Ni2 40.1(3) . .
O19 Dy2 O18 C32 -117.2(7) . .
O19 Dy2 O17 Ni2 -161.4(3) . .
O19 Dy2 O17 C43 -13.9(6) . .
O19 Dy2 O28 C66 -84.2(11) . .
O19 Dy2 O14 C25 -60.0(7) . .
O19 Dy2 O20 C26 -68.8(8) . .
O19 Dy2 O20 C27 106.2(6) . .
O19 C42 C43 O17 2.1(12) . .
O19 C42 C43 C38 -175.6(8) . .
O9 Dy1 Ni1 O31 135.6(3) . .
O9 Dy1 Ni1 O1 51.6(4) . .
O9 Dy1 Ni1 O2 -142.1(4) . .
O9 Dy1 Ni1 N2 -134.7(6) . .
O9 Dy1 Ni1 O26 -45.2(4) . .
O9 Dy1 Ni1 N1 47.7(5) . .
O9 Dy1 O5 C20 36.1(7) . .
O9 Dy1 O10 C23 -5.9(7) . .
O9 Dy1 O6 C21 -132.8(6) . .
O9 Dy1 O3 C19 40.1(7) . .
O9 Dy1 O3 C17 -137.6(8) . .
O9 Dy1 O4 C2 165.1(7) . .
O9 Dy1 O4 C1 -25.0(8) . .
O9 Dy1 O25 C64 144.2(13) . .
O9 Dy1 O1 Ni1 -141.5(3) . .
O9 Dy1 O1 C18 72.7(8) . .
O9 Dy1 O2 Ni1 77.4(6) . .
O9 Dy1 O2 C7 -139.4(10) . .
O3 Dy1 Ni1 O31 69.2(3) . .
O3 Dy1 Ni1 O1 -14.7(3) . .
O3 Dy1 Ni1 O2 151.6(3) . .
O3 Dy1 Ni1 N2 158.9(6) . .
O3 Dy1 Ni1 O26 -111.5(3) . .
O3 Dy1 Ni1 N1 -18.7(5) . .
O3 Dy1 O5 C20 64.4(6) . .
O3 Dy1 O10 C23 22.9(8) . .
O3 Dy1 O6 C21 -62.8(6) . .
O3 Dy1 O9 C22 -148.3(8) . .
O3 Dy1 O4 C2 -100.1(7) . .
O3 Dy1 O4 C1 69.8(8) . .
O3 Dy1 O25 C64 86.5(13) . .
O3 Dy1 O1 Ni1 163.4(4) . .
O3 Dy1 O1 C18 17.6(8) . .
O3 Dy1 O2 Ni1 -37.3(4) . .
O3 Dy1 O2 C7 106.0(10) . .
O3 C17 C16 C15 -177.6(11) . .
O8 Dy2 Ni2 N3 49.4(4) . .
O8 Dy2 Ni2 O18 55.1(3) . .
O8 Dy2 Ni2 O17 -139.8(3) . .
O8 Dy2 Ni2 O32 135.4(3) . .
O8 Dy2 Ni2 N4 -133.5(3) . .
O8 Dy2 Ni2 O27 -43.6(3) . .
O8 Dy2 O7 C21 -1.6(6) . .
O8 Dy2 O19 C44 -12.5(7) . .
O8 Dy2 O19 C42 158.1(5) . .
O8 Dy2 O13 C24 -160.2(7) . .
O8 Dy2 O18 Ni2 -138.6(2) . .
O8 Dy2 O18 C32 64.2(7) . .
O8 Dy2 O17 Ni2 76.9(5) . .
O8 Dy2 O17 C43 -135.6(6) . .
O8 Dy2 O28 C66 148.5(11) . .
O8 Dy2 O14 C25 65.3(8) . .
O8 Dy2 O20 C26 55.5(8) . .
O8 Dy2 O20 C27 -129.6(6) . .
O13 Dy2 Ni2 N3 -88.9(4) . .
O13 Dy2 Ni2 O18 -83.2(4) . .
O13 Dy2 Ni2 O17 81.9(4) . .
O13 Dy2 Ni2 O32 -2.8(3) . .
O13 Dy2 Ni2 N4 88.2(4) . .
O13 Dy2 Ni2 O27 178.2(3) . .
O13 Dy2 O7 C21 80.5(6) . .
O13 Dy2 O19 C44 43.8(6) . .
O13 Dy2 O19 C42 -145.6(6) . .
O13 Dy2 O8 C20 -83.9(7) . .
O13 Dy2 O18 Ni2 134.9(2) . .
O13 Dy2 O18 C32 -22.4(8) . .
O13 Dy2 O17 Ni2 -135.5(2) . .
O13 Dy2 O17 C43 12.1(8) . .
O13 Dy2 O28 C66 -175.3(9) . .
O13 Dy2 O14 C25 17.3(7) . .
O13 Dy2 O20 C26 -28.9(8) . .
O13 Dy2 O20 C27 146.1(6) . .
N3 Ni2 O18 Dy2 175.8(3) . .
N3 Ni2 O18 C32 -25.5(7) . .
N3 Ni2 O17 Dy2 45.9(17) . .
N3 Ni2 O17 C43 -105.3(18) . .
N3 Ni2 O32 C72 -72.2(9) . .
N3 Ni2 N4 C36 -24.4(8) . .
N3 Ni2 N4 C37 149.8(8) . .
N3 Ni2 O27 C66 -134.1(9) . .
N3 C34 C35 C36 69.4(12) . .
N3 C33 C31 C30 -179.8(9) . .
N3 C33 C31 C32 -5.1(17) . .
O31 Ni1 O1 Dy1 -93.3(3) . .
O31 Ni1 O1 C18 54.4(8) . .
O31 Ni1 O2 Dy1 94.4(3) . .
O31 Ni1 O2 C7 -51.0(9) . .
O31 Ni1 N2 C9 -115.5(11) . .
O31 Ni1 N2 C8 51.8(15) . .
O31 Ni1 O26 C64 8(5) . .
O31 Ni1 N1 C12 -56.3(14) . .
O31 Ni1 N1 C11 116.3(11) . .
O22 Dy3 Ni3 O21 -168.8(4) . .
O22 Dy3 Ni3 N5 -169.6(4) . .
O22 Dy3 Ni3 N6 6.1(5) . .
O22 Dy3 Ni3 O29 96.7(3) . .
O22 Dy3 Ni3 O33 -82.7(3) . .
O22 Dy3 O30 C68 -35.2(12) . .
O22 Dy3 O24 C45 -160.6(7) . .
O22 Dy3 O24 C46 15.4(6) . .
O22 Dy3 O12 C23 -134.1(8) . .
O22 Dy3 O15 C25 72.3(9) . 3_666
O22 Dy3 O16 C24 -156.7(7) . 3_666
O22 Dy3 O21 Ni3 7.0(2) . .
O22 Dy3 O21 C62 -135.0(8) . .
O22 Dy3 O23 C63 -152.8(7) . .
O22 Dy3 O23 C61 13.9(7) . .
O22 Dy3 O11 C22 44.9(8) . .
O22 Ni3 O21 Dy3 -7.6(3) . .
O22 Ni3 O21 C62 135.3(8) . .
O22 Ni3 N5 C55 151.4(19) . .
O22 Ni3 N5 C56 -26(3) . .
O22 Ni3 N6 C53 156.3(8) . .
O22 Ni3 N6 C52 -26.1(10) . .
O22 Ni3 O29 C68 40.2(9) . .
O22 Ni3 O33 C74 149.3(9) . .
O22 C51 C46 O24 0.7(13) . .
O22 C51 C46 C47 -176.6(9) . .
O18 Dy2 Ni2 N3 -5.7(4) . .
O18 Dy2 Ni2 O17 165.1(3) . .
O18 Dy2 Ni2 O32 80.4(3) . .
O18 Dy2 Ni2 N4 171.4(4) . .
O18 Dy2 Ni2 O27 -98.6(3) . .
O18 Dy2 O7 C21 -82.5(7) . .
O18 Dy2 O19 C44 169.2(6) . .
O18 Dy2 O19 C42 -20.2(7) . .
O18 Dy2 O8 C20 148.0(7) . .
O18 Dy2 O13 C24 -61.7(7) . .
O18 Dy2 O17 Ni2 -9.21(19) . .
O18 Dy2 O17 C43 138.3(7) . .
O18 Dy2 O28 C66 39.8(11) . .
O18 Dy2 O14 C25 160.9(7) . .
O18 Dy2 O20 C26 176.5(8) . .
O18 Dy2 O20 C27 -8.5(5) . .
O18 Ni2 N3 C34 -162.8(7) . .
O18 Ni2 N3 C33 21.9(8) . .
O18 Ni2 O17 Dy2 10.1(2) . .
O18 Ni2 O17 C43 -141.1(6) . .
O18 Ni2 O32 C72 -161.5(9) . .
O18 Ni2 N4 C36 -155.9(19) . .
O18 Ni2 N4 C37 18(3) . .
O18 Ni2 O27 C66 -44.7(8) . .
O18 C32 C31 C30 176.3(9) . .
O18 C32 C31 C33 1.9(15) . .
O18 C32 C27 O20 -0.5(12) . .
O18 C32 C27 C28 -175.5(9) . .
O15 Dy3 Ni3 O22 -140.1(3) . .
O15 Dy3 Ni3 O21 51.1(3) . .
O15 Dy3 Ni3 N5 50.3(4) . .
O15 Dy3 Ni3 N6 -134.0(4) . .
O15 Dy3 Ni3 O29 -43.4(3) . .
O15 Dy3 Ni3 O33 137.2(3) . .
O15 Dy3 O30 C68 150.9(12) . .
O15 Dy3 O24 C45 -14.2(8) . .
O15 Dy3 O24 C46 161.8(6) . .
O15 Dy3 O12 C23 54.6(8) . .
O15 Dy3 O22 Ni3 82.0(4) . .
O15 Dy3 O22 C51 -135.9(7) . .
O15 Dy3 O16 C24 -4.2(7) . 3_666
O15 Dy3 O21 Ni3 -142.7(2) . .
O15 Dy3 O21 C62 75.3(8) . .
O15 Dy3 O23 C63 55.1(7) . .
O15 Dy3 O23 C61 -138.3(7) . .
O15 Dy3 O11 C22 -151.0(7) . .
O15 C25 C24 O13 -177.2(9) 3_666 .
O15 C25 C24 O16 1.3(14) 3_666 3_666
C44 O19 C42 C41 -22.5(13) . .
C44 O19 C42 C43 159.2(7) . .
C57 C62 C61 O23 177.0(8) . .
C57 C62 C61 C60 -6.7(16) . .
O16 Dy3 Ni3 O22 -47.8(3) . .
O16 Dy3 Ni3 O21 143.4(3) . .
O16 Dy3 Ni3 N5 142.6(4) . .
O16 Dy3 Ni3 N6 -41.6(4) . .
O16 Dy3 Ni3 O29 49.0(3) . .
O16 Dy3 Ni3 O33 -130.5(3) . .
O16 Dy3 O30 C68 -138.6(12) . .
O16 Dy3 O24 C45 -45.0(6) . .
O16 Dy3 O24 C46 131.0(7) . .
O16 Dy3 O12 C23 -45.2(9) . .
O16 Dy3 O22 Ni3 143.3(3) . .
O16 Dy3 O22 C51 -74.6(8) . .
O16 Dy3 O15 C25 3.5(7) . 3_666
O16 Dy3 O21 Ni3 -71.9(5) . .
O16 Dy3 O21 C62 146.1(7) . .
O16 Dy3 O23 C63 28.6(8) . .
O16 Dy3 O23 C61 -164.8(6) . .
O16 Dy3 O11 C22 139.6(7) . .
O21 Dy3 Ni3 O22 168.8(4) . .
O21 Dy3 Ni3 N5 -0.8(4) . .
O21 Dy3 Ni3 N6 174.9(5) . .
O21 Dy3 Ni3 O29 -94.5(3) . .
O21 Dy3 Ni3 O33 86.1(3) . .
O21 Dy3 O30 C68 41.3(12) . .
O21 Dy3 O24 C45 165.8(6) . .
O21 Dy3 O24 C46 -18.2(7) . .
O21 Dy3 O12 C23 149.7(8) . .
O21 Dy3 O22 Ni3 -6.9(2) . .
O21 Dy3 O22 C51 135.2(8) . .
O21 Dy3 O15 C25 153.0(7) . 3_666
O21 Dy3 O16 C24 -84.6(8) . 3_666
O21 Dy3 O23 C63 175.8(8) . .
O21 Dy3 O23 C61 -17.5(6) . .
O21 Dy3 O11 C22 -51.6(8) . .
O21 Ni3 O22 Dy3 7.6(3) . .
O21 Ni3 O22 C51 -139.2(8) . .
O21 Ni3 N5 C55 -157.5(8) . .
O21 Ni3 N5 C56 25.2(9) . .
O21 Ni3 N6 C53 -173(3) . .
O21 Ni3 N6 C52 5(4) . .
O21 Ni3 O29 C68 -44.9(9) . .
O21 Ni3 O33 C74 -125.1(9) . .
O21 C62 C61 O23 2.8(14) . .
O21 C62 C61 C60 179.1(10) . .
O17 Dy2 Ni2 N3 -170.8(4) . .
O17 Dy2 Ni2 O18 -165.1(3) . .
O17 Dy2 Ni2 O32 -84.7(3) . .
O17 Dy2 Ni2 N4 6.3(4) . .
O17 Dy2 Ni2 O27 96.3(3) . .
O17 Dy2 O7 C21 -151.5(6) . .
O17 Dy2 O19 C44 -157.3(7) . .
O17 Dy2 O19 C42 13.2(5) . .
O17 Dy2 O8 C20 71.0(9) . .
O17 Dy2 O13 C24 36.3(7) . .
O17 Dy2 O18 Ni2 9.20(19) . .
O17 Dy2 O18 C32 -148.1(7) . .
O17 Dy2 O28 C66 -34.9(11) . .
O17 Dy2 O14 C25 -124.9(7) . .
O17 Dy2 O20 C26 -156.2(7) . .
O17 Dy2 O20 C27 18.8(7) . .
O17 Ni2 N3 C34 161.7(14) . .
O17 Ni2 N3 C33 -14(2) . .
O17 Ni2 O18 Dy2 -9.8(2) . .
O17 Ni2 O18 C32 148.9(7) . .
O17 Ni2 O32 C72 114.6(9) . .
O17 Ni2 N4 C36 161.9(7) . .
O17 Ni2 N4 C37 -23.8(8) . .
O17 Ni2 O27 C66 38.3(8) . .
O4 Dy1 Ni1 O31 -65.9(3) . .
O4 Dy1 Ni1 O1 -149.8(3) . .
O4 Dy1 Ni1 O2 16.5(3) . .
O4 Dy1 Ni1 N2 23.8(6) . .
O4 Dy1 Ni1 O26 113.4(3) . .
O4 Dy1 Ni1 N1 -153.8(5) . .
O4 Dy1 O5 C20 -90.3(7) . .
O4 Dy1 O10 C23 150.5(8) . .
O4 Dy1 O6 C21 87.6(6) . .
O4 Dy1 O9 C22 -20.5(8) . .
O4 Dy1 O3 C19 -83.5(8) . .
O4 Dy1 O3 C17 98.7(8) . .
O4 Dy1 O25 C64 -88.1(13) . .
O4 Dy1 O1 Ni1 39.1(4) . .
O4 Dy1 O1 C18 -106.6(8) . .
O4 Dy1 O2 Ni1 -161.3(4) . .
O4 Dy1 O2 C7 -18.1(10) . .
O4 C2 C3 C4 -177.8(13) . .
O25 Dy1 Ni1 O31 -178.7(3) . .
O25 Dy1 Ni1 O1 97.3(4) . .
O25 Dy1 Ni1 O2 -96.4(4) . .
O25 Dy1 Ni1 N2 -89.0(6) . .
O25 Dy1 Ni1 O26 0.5(4) . .
O25 Dy1 Ni1 N1 93.4(5) . .
O25 Dy1 O5 C20 165.5(6) . .
O25 Dy1 O10 C23 -86.4(7) . .
O25 Dy1 O6 C21 -166.2(6) . .
O25 Dy1 O9 C22 89.3(8) . .
O25 Dy1 O3 C19 103.3(8) . .
O25 Dy1 O3 C17 -74.5(8) . .
O25 Dy1 O4 C2 73.1(8) . .
O25 Dy1 O4 C1 -117.0(7) . .
O25 Dy1 O1 Ni1 -69.4(3) . .
O25 Dy1 O1 C18 144.8(9) . .
O25 Dy1 O2 Ni1 70.0(3) . .
O25 Dy1 O2 C7 -146.8(11) . .
O1 Dy1 Ni1 O31 83.9(4) . .
O1 Dy1 Ni1 O2 166.3(4) . .
O1 Dy1 Ni1 N2 173.6(6) . .
O1 Dy1 Ni1 O26 -96.8(4) . .
O1 Dy1 Ni1 N1 -4.0(6) . .
O1 Dy1 O5 C20 129.5(7) . .
O1 Dy1 O10 C23 -81.6(8) . .
O1 Dy1 O6 C21 -36.6(7) . .
O1 Dy1 O9 C22 160.2(7) . .
O1 Dy1 O3 C19 159.8(8) . .
O1 Dy1 O3 C17 -17.9(7) . .
O1 Dy1 O4 C2 -15.7(8) . .
O1 Dy1 O4 C1 154.2(7) . .
O1 Dy1 O25 C64 36.9(13) . .
O1 Dy1 O2 Ni1 -8.5(3) . .
O1 Dy1 O2 C7 134.7(11) . .
O1 Ni1 O31 C70 -115.3(16) . .
O1 Ni1 O2 Dy1 9.3(3) . .
O1 Ni1 O2 C7 -136.0(9) . .
O1 Ni1 N2 C9 -167(3) . .
O1 Ni1 N2 C8 0(5) . .
O1 Ni1 O26 C64 -43.2(13) . .
O1 Ni1 N1 C12 28.3(14) . .
O1 Ni1 N1 C11 -159.0(11) . .
O1 C18 C17 O3 -4.2(16) . .
O1 C18 C17 C16 176.0(10) . .
O1 C18 C13 C14 179.7(11) . .
O1 C18 C13 C12 8(2) . .
N5 Ni3 O22 Dy3 59(2) . .
N5 Ni3 O22 C51 -88(2) . .
N5 Ni3 O21 Dy3 179.4(3) . .
N5 Ni3 O21 C62 -37.7(8) . .
N5 Ni3 N6 C53 -31.0(8) . .
N5 Ni3 N6 C52 146.6(10) . .
N5 Ni3 O29 C68 -134.1(9) . .
N5 Ni3 O33 C74 -35.8(9) . .
N5 C55 C54 C53 69.7(14) . .
N6 Ni3 O22 Dy3 -175.4(3) . .
N6 Ni3 O22 C51 37.7(8) . .
N6 Ni3 O21 Dy3 -38(3) . .
N6 Ni3 O21 C62 105(3) . .
N6 Ni3 N5 C55 26.2(8) . .
N6 Ni3 N5 C56 -151.0(9) . .
N6 Ni3 O29 C68 129.9(9) . .
N6 Ni3 O33 C74 59.8(9) . .
N6 C53 C54 C55 -71.9(14) . .
C47 C48 C49 C50 1.8(19) . .
O28 Dy2 Ni2 N3 93.0(3) . .
O28 Dy2 Ni2 O18 98.7(3) . .
O28 Dy2 Ni2 O17 -96.2(3) . .
O28 Dy2 Ni2 O32 179.1(3) . .
O28 Dy2 Ni2 N4 -89.9(3) . .
O28 Dy2 Ni2 O27 0.1(3) . .
O28 Dy2 O7 C21 -80.9(6) . .
O28 Dy2 O19 C44 -101.8(6) . .
O28 Dy2 O19 C42 68.8(6) . .
O28 Dy2 O8 C20 77.4(7) . .
O28 Dy2 O13 C24 164.3(6) . .
O28 Dy2 O18 Ni2 -68.5(2) . .
O28 Dy2 O18 C32 134.2(7) . .
O28 Dy2 O17 Ni2 70.5(2) . .
O28 Dy2 O17 C43 -142.0(7) . .
O28 Dy2 O14 C25 -160.8(6) . .
O28 Dy2 O20 C26 117.4(8) . .
O28 Dy2 O20 C27 -67.6(6) . .
O29 Ni3 O22 Dy3 -81.8(3) . .
O29 Ni3 O22 C51 131.3(8) . .
O29 Ni3 O21 Dy3 83.5(3) . .
O29 Ni3 O21 C62 -133.6(8) . .
O29 Ni3 N5 C55 -68.0(8) . .
O29 Ni3 N5 C56 114.7(9) . .
O29 Ni3 N6 C53 65.3(8) . .
O29 Ni3 N6 C52 -117.1(10) . .
O29 Ni3 O33 C74 -173(2) . .
O32 Ni2 N3 C34 116.7(7) . .
O32 Ni2 N3 C33 -58.5(8) . .
O32 Ni2 O18 Dy2 -94.3(2) . .
O32 Ni2 O18 C32 64.4(7) . .
O32 Ni2 O17 Dy2 91.3(2) . .
O32 Ni2 O17 C43 -60.0(6) . .
O32 Ni2 N4 C36 -114.6(7) . .
O32 Ni2 N4 C37 59.6(8) . .
O32 Ni2 O27 C66 -9(2) . .
C37 C38 C39 C40 179.1(10) . .
C37 C38 C43 O17 -1.0(15) . .
C37 C38 C43 C42 176.5(9) . .
N4 Ni2 N3 C34 23.2(7) . .
N4 Ni2 N3 C33 -152.1(8) . .
N4 Ni2 O18 Dy2 -52(2) . .
N4 Ni2 O18 C32 106(2) . .
N4 Ni2 O17 Dy2 -175.3(3) . .
N4 Ni2 O17 C43 33.4(6) . .
N4 Ni2 O32 C72 23.9(9) . .
N4 Ni2 O27 C66 129.4(8) . .
N4 C36 C35 C34 -70.4(12) . .
N4 C37 C38 C39 -166.7(10) . .
N4 C37 C38 C43 13.9(16) . .
O23 Dy3 Ni3 O22 152.9(3) . .
O23 Dy3 Ni3 O21 -15.9(3) . .
O23 Dy3 Ni3 N5 -16.7(4) . .
O23 Dy3 Ni3 N6 159.0(4) . .
O23 Dy3 Ni3 O29 -110.4(3) . .
O23 Dy3 Ni3 O33 70.2(2) . .
O23 Dy3 O30 C68 91.6(12) . .
O23 Dy3 O24 C45 81.4(7) . .
O23 Dy3 O24 C46 -102.6(7) . .
O23 Dy3 O12 C23 84.4(8) . .
O23 Dy3 O22 Ni3 -35.7(4) . .
O23 Dy3 O22 C51 106.4(7) . .
O23 Dy3 O15 C25 -155.4(8) . 3_666
O23 Dy3 O16 C24 22.3(8) . 3_666
O23 Dy3 O21 Ni3 162.1(3) . .
O23 Dy3 O21 C62 20.1(7) . .
O23 Dy3 O11 C22 -80.7(7) . .
O11 Dy3 Ni3 O22 84.2(4) . .
O11 Dy3 Ni3 O21 -84.6(4) . .
O11 Dy3 Ni3 N5 -85.4(4) . .
O11 Dy3 Ni3 N6 90.3(5) . .
O11 Dy3 Ni3 O29 -179.1(3) . .
O11 Dy3 Ni3 O33 1.5(3) . .
O11 Dy3 O30 C68 -178.3(11) . .
O11 Dy3 O24 C45 43.0(6) . .
O11 Dy3 O24 C46 -141.0(7) . .
O11 Dy3 O12 C23 7.2(7) . .
O11 Dy3 O22 Ni3 -131.2(3) . .
O11 Dy3 O22 C51 10.9(8) . .
O11 Dy3 O15 C25 -81.1(7) . 3_666
O11 Dy3 O16 C24 77.4(7) . 3_666
O11 Dy3 O21 Ni3 130.7(3) . .
O11 Dy3 O21 C62 -11.3(9) . .
O11 Dy3 O23 C63 -30.1(7) . .
O11 Dy3 O23 C61 136.5(7) . .
O27 Ni2 N3 C34 -70.5(7) . .
O27 Ni2 N3 C33 114.3(8) . .
O27 Ni2 O18 Dy2 80.5(3) . .
O27 Ni2 O18 C32 -120.8(7) . .
O27 Ni2 O17 Dy2 -82.2(2) . .
O27 Ni2 O17 C43 126.5(6) . .
O27 Ni2 O32 C72 162.3(16) . .
O27 Ni2 N4 C36 71.2(7) . .
O27 Ni2 N4 C37 -114.5(8) . .
C34 N3 C33 C31 172.6(9) . .
C48 C47 C46 O24 177.9(9) . .
C48 C47 C46 C51 -5.2(16) . .
C55 N5 C56 C57 177.8(11) . .
O2 Dy1 Ni1 O31 -82.4(4) . .
O2 Dy1 Ni1 O1 -166.3(4) . .
O2 Dy1 Ni1 N2 7.3(6) . .
O2 Dy1 Ni1 O26 96.9(4) . .
O2 Dy1 Ni1 N1 -170.3(6) . .
O2 Dy1 O5 C20 -154.5(7) . .
O2 Dy1 O10 C23 -157.3(7) . .
O2 Dy1 O6 C21 62.1(7) . .
O2 Dy1 O9 C22 82.0(9) . .
O2 Dy1 O3 C19 -168.6(7) . .
O2 Dy1 O3 C17 13.6(9) . .
O2 Dy1 O4 C2 17.9(7) . .
O2 Dy1 O4 C1 -172.2(8) . .
O2 Dy1 O25 C64 -39.5(13) . .
O2 Dy1 O1 Ni1 8.6(3) . .
O2 Dy1 O1 C18 -137.2(9) . .
O2 Ni1 O31 C70 158.6(16) . .
O2 Ni1 O1 Dy1 -9.3(3) . .
O2 Ni1 O1 C18 138.3(8) . .
O2 Ni1 N2 C9 161.0(11) . .
O2 Ni1 N2 C8 -31.7(15) . .
O2 Ni1 O26 C64 42.4(13) . .
O2 Ni1 N1 C12 -13(4) . .
O2 Ni1 N1 C11 159(2) . .
O2 C7 C2 O4 3.3(19) . .
O2 C7 C2 C3 -179.5(14) . .
O2 C7 C6 C5 -178.4(15) . .
O2 C7 C6 C8 -9(2) . .
O33 Ni3 O22 Dy3 94.0(3) . .
O33 Ni3 O22 C51 -52.9(8) . .
O33 Ni3 O21 Dy3 -91.4(3) . .
O33 Ni3 O21 C62 51.4(7) . .
O33 Ni3 N5 C55 116.7(8) . .
O33 Ni3 N5 C56 -60.6(9) . .
O33 Ni3 N6 C53 -120.1(8) . .
O33 Ni3 N6 C52 57.5(10) . .
O33 Ni3 O29 C68 3(3) . .
C40 C41 C42 O19 177.1(9) . .
C40 C41 C42 C43 -4.7(16) . .
C50 C51 C46 O24 -176.6(9) . .
C50 C51 C46 C47 6.2(16) . .
C15 C14 C13 C18 7(2) . .
C15 C14 C13 C12 178.6(13) . .
C49 C50 C52 N6 -164.7(12) . .
C49 C50 C51 O22 179.9(10) . .
C49 C50 C51 C46 -3.1(16) . .
C56 C57 C58 C59 175.7(12) . .
C56 C57 C62 O21 1.8(16) . .
C56 C57 C62 C61 -172.3(10) . .
C56 N5 C55 C54 131.3(11) . .
O14 Dy2 Ni2 N3 -87.7(3) . .
O14 Dy2 Ni2 O18 -82.0(3) . .
O14 Dy2 Ni2 O17 83.1(3) . .
O14 Dy2 Ni2 O32 -1.6(2) . .
O14 Dy2 Ni2 N4 89.4(3) . .
O14 Dy2 Ni2 O27 179.3(2) . .
O14 Dy2 O7 C21 128.4(6) . .
O14 Dy2 O19 C44 116.9(6) . .
O14 Dy2 O19 C42 -72.5(6) . .
O14 Dy2 O8 C20 -128.5(7) . .
O14 Dy2 O13 C24 -13.6(6) . .
O14 Dy2 O18 Ni2 89.5(2) . .
O14 Dy2 O18 C32 -67.7(7) . .
O14 Dy2 O17 Ni2 -88.7(2) . .
O14 Dy2 O17 C43 58.8(7) . .
O14 Dy2 O28 C66 1.4(13) . .
O14 Dy2 O20 C26 -100.3(8) . .
O14 Dy2 O20 C27 74.6(6) . .
O14 C25 C24 O13 7.0(13) . .
O14 C25 C24 O16 -174.6(9) . 3_666
C41 C40 C39 C38 2.9(17) . .
C41 C42 C43 O17 -176.3(8) . .
C41 C42 C43 C38 6.0(14) . .
C60 C59 C58 C57 -0.7(19) . .
C53 N6 C52 C50 -178.0(10) . .
C18 C17 C16 C15 2.2(18) . .
C38 C37 N4 Ni2 5.4(15) . .
C38 C37 N4 C36 179.9(9) . .
C52 N6 C53 C54 -124.8(12) . .
C52 C50 C49 C48 -178.2(11) . .
C52 C50 C51 O22 -2.8(18) . .
C52 C50 C51 C46 174.2(10) . .
C59 C60 C61 O23 -179.6(9) . .
C59 C60 C61 C62 4.6(16) . .
C39 C40 C41 C42 0.4(17) . .
C39 C38 C43 O17 179.6(8) . .
C39 C38 C43 C42 -2.8(15) . .
C58 C57 C56 N5 167.0(11) . .
C58 C57 C62 O21 179.0(10) . .
C58 C57 C62 C61 4.9(14) . .
C63 O23 C61 C60 5.7(14) . .
C63 O23 C61 C62 -178.1(8) . .
C19 O3 C17 C18 -160.3(9) . .
C19 O3 C17 C16 19.5(16) . .
C7 C2 C3 C4 5(3) . .
C7 C6 C8 N2 18(3) . .
C43 C38 C39 C40 -1.6(16) . .
O20 Dy2 Ni2 N3 -17.2(3) . .
O20 Dy2 Ni2 O18 -11.5(3) . .
O20 Dy2 Ni2 O17 153.6(3) . .
O20 Dy2 Ni2 O32 68.9(2) . .
O20 Dy2 Ni2 N4 160.0(3) . .
O20 Dy2 Ni2 O27 -110.1(2) . .
O20 Dy2 O7 C21 23.9(7) . .
O20 Dy2 O19 C44 84.5(7) . .
O20 Dy2 O19 C42 -104.9(6) . .
O20 Dy2 O8 C20 -161.1(8) . .
O20 Dy2 O13 C24 -90.9(6) . .
O20 Dy2 O18 Ni2 167.1(3) . .
O20 Dy2 O18 C32 9.8(6) . .
O20 Dy2 O17 Ni2 -34.4(3) . .
O20 Dy2 O17 C43 113.1(7) . .
O20 Dy2 O28 C66 91.0(11) . .
O20 Dy2 O14 C25 96.7(7) . .
N2 Ni1 O31 C70 70.3(16) . .
N2 Ni1 O1 Dy1 -41(4) . .
N2 Ni1 O1 C18 106(3) . .
N2 Ni1 O2 Dy1 -174.5(5) . .
N2 Ni1 O2 C7 40.1(9) . .
N2 Ni1 O26 C64 130.8(14) . .
N2 Ni1 N1 C12 -147.1(14) . .
N2 Ni1 N1 C11 25.5(12) . .
N2 C9 C10 C11 -65(2) . .
C2 C7 C6 C5 3(2) . .
C2 C7 C6 C8 172.3(15) . .
C2 C3 C4 C5 -12(3) . .
C1 O4 C2 C7 172.0(11) . .
C1 O4 C2 C3 -5.4(18) . .
C5 C6 C8 N2 -172.7(19) . .
C4 C5 C6 C7 -11(3) . .
C4 C5 C6 C8 179(2) . .
C9 N2 C8 C6 177.5(15) . .
C9 C10 C11 N1 65(2) . .
C51 C50 C49 C48 -0.8(18) . .
C51 C50 C52 N6 18(2) . .
O26 Ni1 O31 C70 -167(4) . .
O26 Ni1 O1 Dy1 82.7(4) . .
O26 Ni1 O1 C18 -129.6(8) . .
O26 Ni1 O2 Dy1 -82.7(4) . .
O26 Ni1 O2 C7 132.0(9) . .
O26 Ni1 N2 C9 68.8(11) . .
O26 Ni1 N2 C8 -123.9(16) . .
O26 Ni1 N1 C12 120.3(14) . .
O26 Ni1 N1 C11 -67.0(11) . .
C45 O24 C46 C47 -20.1(14) . .
C45 O24 C46 C51 162.7(8) . .
C62 C57 C56 N5 -15.9(19) . .
C62 C57 C58 C59 -1.5(17) . .
C61 C60 C59 C58 -0.7(17) . .
C46 C47 C48 C49 1.1(17) . .
C33 N3 C34 C35 130.4(10) . .
C26 O20 C27 C28 -1.6(14) . .
C26 O20 C27 C32 -176.7(9) . .
C17 C18 C13 C14 -1.7(19) . .
C17 C18 C13 C12 -173.0(12) . .
N1 Ni1 O31 C70 -28.0(16) . .
N1 Ni1 O1 Dy1 177.0(4) . .
N1 Ni1 O1 C18 -35.3(9) . .
N1 Ni1 O2 Dy1 51(3) . .
N1 Ni1 O2 C7 -94(3) . .
N1 Ni1 N2 C9 -25.9(12) . .
N1 Ni1 N2 C8 141.4(15) . .
N1 Ni1 O26 C64 -130.7(13) . .
N1 C12 C13 C18 -17(2) . .
N1 C12 C13 C14 171.3(15) . .
C35 C36 N4 Ni2 48.2(11) . .
C35 C36 N4 C37 -126.6(10) . .
C31 C30 C29 C28 -1.1(17) . .
C31 C32 C27 O20 179.4(8) . .
C31 C32 C27 C28 4.3(15) . .
C29 C30 C31 C33 176.8(9) . .
C29 C30 C31 C32 1.9(15) . .
C29 C28 C27 O20 -178.0(9) . .
C29 C28 C27 C32 -3.2(15) . .
C6 C7 C2 O4 -177.8(11) . .
C6 C7 C2 C3 -1(3) . .
C6 C5 C4 C3 16(3) . .
C8 N2 C9 C10 -122.5(18) . .
C14 C15 C16 C17 2.7(19) . .
C16 C15 C14 C13 -7(2) . .
C27 C28 C29 C30 1.7(17) . .
C27 C32 C31 C30 -3.5(15) . .
C27 C32 C31 C33 -178.0(9) . .
C12 N1 C11 C10 129.4(17) . .
C11 N1 C12 C13 178.7(14) . .
C13 C18 C17 O3 177.1(10) . .
C13 C18 C17 C16 -2.7(18) . .

loop_
_smtbx_masks_void_nr
_smtbx_masks_void_average_x
_smtbx_masks_void_average_y
_smtbx_masks_void_average_z
_smtbx_masks_void_volume
_smtbx_masks_void_count_electrons
1 -0.126 0.000 0.500 1281.2 422.9
2 -0.543 0.500 0.000 1281.2 422.9
3 0.146 0.257 0.602 16.1 0.0
4 0.354 0.757 0.898 16.1 1.8
5 0.646 0.243 0.102 16.1 0.0
6 0.854 0.743 0.398 16.1 1.8
